data_4072844
loop_
_publ_author_name
'Ghazala, Safaa Ibn'
'Gauthier, Nicolas'
'Paul, Fr\'ed\'eric'
'Toupet, Loic'
'Lapinte, Claude'

_publ_section_title
;
 New Redox-Active Iron(II) Acetylide Complex Bearing a (2-Pyridyl)aldimine
 Site. Synthesis and Complexation to Copper(I)
;
_journal_issue 9
_journal_name_full Organometallics
_journal_page_first 2308
_journal_paper_doi 10.1021/om061081w
_journal_volume 26
_journal_year 2007
_chemical_formula_sum 'C106.25 H111 Cu F6 Fe2 N4 P5'
_chemical_formula_weight 1888.08
_chemical_name_systematic
;
 ?
;
_space_group_IT_number 14
_symmetry_cell_setting monoclinic
_symmetry_space_group_name_Hall '-P 2yn'
_symmetry_space_group_name_H-M 'P 1 21/n 1'
_atom_sites_solution_hydrogens geom
_atom_sites_solution_primary direct
_atom_sites_solution_secondary difmap
_audit_creation_method SHELXL-97
_cell_angle_alpha 90.00
_cell_angle_beta 103.3910(10)
_cell_angle_gamma 90.00
_cell_formula_units_Z 4
_cell_length_a 21.3702(5)
_cell_length_b 18.4998(4)
_cell_length_c 27.0213(6)
_cell_measurement_temperature 120(1)
_cell_volume 10392.3(4)
_computing_cell_refinement 'HKL Scalepack (Otwinowski & Minor 1997)'
_computing_data_collection 'Nonius (1999)'
_computing_data_reduction 'HKL Denzo and Scalepack (Otwinowski & Minor 1997)'
_computing_molecular_graphics 'PLATON_(Spek, 1998)'
_computing_publication_material 'SHELXL-97 (Sheldrick, 1997)'
_computing_structure_refinement 'SHELXL-97 (Sheldrick, 1997)'
_computing_structure_solution 'SIR-97_(Altomare & al., 1998)'
_diffrn_ambient_temperature 293(2)
_diffrn_detector_area_resol_mean 19.24
_diffrn_measured_fraction_theta_full 0.996
_diffrn_measured_fraction_theta_max 0.996
_diffrn_measurement_device_type Nonius_KappaCCD
_diffrn_measurement_method 'Area detector scans (see text)'
_diffrn_radiation_monochromator graphite
_diffrn_radiation_source 'fine-focus sealed tube'
_diffrn_radiation_type MoK\a
_diffrn_radiation_wavelength 0.71073
_diffrn_reflns_av_R_equivalents 0.0000
_diffrn_reflns_av_sigmaI/netI 0.0876
_diffrn_reflns_limit_h_max 27
_diffrn_reflns_limit_h_min 0
_diffrn_reflns_limit_k_max 23
_diffrn_reflns_limit_k_min 0
_diffrn_reflns_limit_l_max 33
_diffrn_reflns_limit_l_min -34
_diffrn_reflns_number 22884
_diffrn_reflns_theta_full 27.12
_diffrn_reflns_theta_max 27.12
_diffrn_reflns_theta_min 1.90
_exptl_absorpt_coefficient_mu 0.612
_exptl_absorpt_correction_type none
_exptl_crystal_colour red
_exptl_crystal_density_diffrn 1.207
_exptl_crystal_density_method 'not measured'
_exptl_crystal_description prism
_exptl_crystal_F_000 3946
_exptl_crystal_size_max 0.38
_exptl_crystal_size_mid 0.15
_exptl_crystal_size_min 0.08
_refine_diff_density_max 0.665
_refine_diff_density_min -0.811
_refine_diff_density_rms 0.096
_refine_ls_extinction_method none
_refine_ls_goodness_of_fit_ref 1.008
_refine_ls_hydrogen_treatment mixed
_refine_ls_matrix_type full
_refine_ls_number_parameters 1153
_refine_ls_number_reflns 22884
_refine_ls_number_restraints 0
_refine_ls_restrained_S_all 1.008
_refine_ls_R_factor_all 0.1499
_refine_ls_R_factor_gt 0.0772
_refine_ls_shift/su_max 2.220
_refine_ls_shift/su_mean 0.031
_refine_ls_structure_factor_coef Fsqd
_refine_ls_weighting_details 'calc w=1/[\s^2^(Fo^2^)+(0.1144P)^2^+18.2658P] where P=(Fo^2^+2Fc^2^)/3'
_refine_ls_weighting_scheme calc
_refine_ls_wR_factor_gt 0.1840
_refine_ls_wR_factor_ref 0.2335
_reflns_number_gt 13262
_reflns_number_total 22884
_reflns_threshold_expression >2sigma(I)
_cod_data_source_file om061081wsi20061129_040450.cif
_cod_data_source_block is143
_cod_depositor_comments
;
The following automatic conversions were performed:

'_symmetry_cell_setting' value 'Monoclinic' changed to 'monoclinic'
according to /home/saulius/struct/CIF-dictionaries/cif_core.dic
dictionary named 'cif_core.dic' version 2.4.1 from 2010-06-29.

Automatic conversion script
Id: cif_fix_values 1715 2011-07-08 13:25:40Z adriana 
;
_cod_original_sg_symbol_H-M P21/n
_cod_database_code 4072844

loop_
_symmetry_equiv_pos_as_xyz
'x, y, z'
'-x+1/2, y+1/2, -z+1/2'
'-x, -y, -z'
'x-1/2, -y-1/2, z-1/2'

loop_
_atom_site_label
_atom_site_type_symbol
_atom_site_fract_x
_atom_site_fract_y
_atom_site_fract_z
_atom_site_U_iso_or_equiv
_atom_site_adp_type
_atom_site_occupancy
_atom_site_symmetry_multiplicity
_atom_site_calc_flag
_atom_site_refinement_flags
C106 C 0.1545(18) 0.1708(14) 0.0439(14) 0.105(14) Uani 0.25 1 d P
H10A H 0.1764 0.2039 0.0264 0.157 Uiso 0.25 1 calc PR
H10B H 0.1813 0.1295 0.0547 0.157 Uiso 0.25 1 calc PR
H10C H 0.1452 0.1943 0.0731 0.157 Uiso 0.25 1 calc PR
C107 C 0.112(3) 0.1544(19) 0.020(2) 0.15(2) Uani 0.25 1 d P
H10D H 0.1268 0.1316 -0.0078 0.177 Uiso 0.25 1 calc PR
H10E H 0.0930 0.1997 0.0059 0.177 Uiso 0.25 1 calc PR
C108 C 0.060(3) 0.114(3) 0.023(2) 0.14(2) Uani 0.25 1 d P
H10F H 0.0693 0.1100 0.0599 0.166 Uiso 0.25 1 calc PR
H10G H 0.0281 0.1517 0.0154 0.166 Uiso 0.25 1 calc PR
C109 C 0.031(5) 0.071(6) 0.015(4) 0.31(10) Uani 0.25 1 d P
H10H H 0.0529 0.0288 0.0310 0.377 Uiso 0.25 1 calc PR
H10I H 0.0215 0.0634 -0.0217 0.377 Uiso 0.25 1 calc PR
C110 C -0.031(4) 0.077(4) 0.030(2) 0.23(3) Uani 0.25 1 d P
H11A H -0.0233 0.0933 0.0647 0.338 Uiso 0.25 1 calc PR
H11B H -0.0519 0.0310 0.0268 0.338 Uiso 0.25 1 calc PR
H11C H -0.0582 0.1116 0.0084 0.338 Uiso 0.25 1 calc PR
C101 C 0.9245(14) 0.5111(12) 0.3476(8) 0.300(15) Uani 1 1 d .
H10J H 0.8990 0.5540 0.3392 0.451 Uiso 1 1 calc R
H10K H 0.9691 0.5228 0.3515 0.451 Uiso 1 1 calc R
H10L H 0.9180 0.4914 0.3789 0.451 Uiso 1 1 calc R
C102 C 0.8982(6) 0.4384(11) 0.2921(10) 0.293(16) Uani 1 1 d .
H10M H 0.8532 0.4253 0.2872 0.352 Uiso 1 1 calc R
H10N H 0.9060 0.4558 0.2602 0.352 Uiso 1 1 calc R
C103 C 0.9417(6) 0.3762(6) 0.3128(4) 0.129(4) Uani 1 1 d .
H10O H 0.9865 0.3894 0.3170 0.155 Uiso 1 1 calc R
H10P H 0.9347 0.3602 0.3453 0.155 Uiso 1 1 calc R
C104 C 0.9234(6) 0.3212(8) 0.2746(5) 0.161(5) Uani 1 1 d .
H10Q H 0.9249 0.3404 0.2415 0.194 Uiso 1 1 calc R
H10R H 0.8799 0.3052 0.2734 0.194 Uiso 1 1 calc R
C105 C 0.9688(6) 0.2597(7) 0.2877(5) 0.155(5) Uani 1 1 d .
H10S H 0.9584 0.2235 0.2617 0.232 Uiso 1 1 calc R
H10T H 0.9654 0.2394 0.3197 0.232 Uiso 1 1 calc R
H10U H 1.0119 0.2765 0.2903 0.232 Uiso 1 1 calc R
P61 P 0.8246(2) 0.35717(16) 0.44345(10) 0.1470(15) Uani 1 1 d .
F1 F 0.8307(6) 0.3585(9) 0.3867(3) 0.301(7) Uani 1 1 d .
F2 F 0.7548(4) 0.3276(5) 0.4265(4) 0.226(5) Uani 1 1 d .
F3 F 0.7956(7) 0.4321(4) 0.4410(4) 0.291(7) Uani 1 1 d .
F4 F 0.8244(4) 0.3520(4) 0.5001(2) 0.175(3) Uani 1 1 d .
F5 F 0.8953(6) 0.3882(6) 0.4564(4) 0.271(6) Uani 1 1 d .
F6 F 0.8512(5) 0.2798(3) 0.4441(3) 0.180(3) Uani 1 1 d .
Fe1 Fe 0.80297(3) 0.38284(4) 0.00788(2) 0.03135(17) Uani 1 1 d .
Fe2 Fe 0.39888(3) 0.28339(4) 0.23746(3) 0.03601(18) Uani 1 1 d .
Cu1 Cu 0.82324(3) 0.03383(3) 0.29258(2) 0.03956(17) Uani 1 1 d .
P1 P 0.87077(6) 0.42907(7) 0.07225(4) 0.0333(3) Uani 1 1 d .
P2 P 0.73062(6) 0.44442(7) 0.03500(4) 0.0343(3) Uani 1 1 d .
P51 P 0.41217(6) 0.34790(7) 0.30658(5) 0.0376(3) Uani 1 1 d .
P52 P 0.35643(6) 0.20225(7) 0.27805(5) 0.0353(3) Uani 1 1 d .
N1 N 0.78827(19) 0.0266(2) 0.21642(16) 0.0407(10) Uani 1 1 d .
N2 N 0.81327(19) -0.0749(2) 0.28746(16) 0.0405(10) Uani 1 1 d .
N51 N 0.78833(18) 0.1087(2) 0.33430(14) 0.0352(9) Uani 1 1 d .
N52 N 0.90743(19) 0.0738(2) 0.33258(16) 0.0397(9) Uani 1 1 d .
C1 C 0.7897(2) 0.3008(3) -0.04790(18) 0.0385(11) Uani 1 1 d .
C2 C 0.7554(2) 0.3625(3) -0.06889(17) 0.0379(11) Uani 1 1 d .
C3 C 0.8000(2) 0.4207(3) -0.06713(16) 0.0345(10) Uani 1 1 d .
C4 C 0.8621(2) 0.3934(3) -0.04467(16) 0.0344(10) Uani 1 1 d .
C5 C 0.8560(2) 0.3192(3) -0.03164(18) 0.0395(11) Uani 1 1 d .
C6 C 0.7623(3) 0.2257(3) -0.0470(2) 0.0566(15) Uani 1 1 d .
H6A H 0.7957 0.1933 -0.0305 0.085 Uiso 1 1 calc R
H6B H 0.7451 0.2097 -0.0812 0.085 Uiso 1 1 calc R
H6C H 0.7287 0.2265 -0.0288 0.085 Uiso 1 1 calc R
C7 C 0.6859(2) 0.3650(3) -0.09590(19) 0.0485(13) Uani 1 1 d .
H7A H 0.6743 0.4136 -0.1065 0.073 Uiso 1 1 calc R
H7B H 0.6600 0.3489 -0.0734 0.073 Uiso 1 1 calc R
H7C H 0.6788 0.3340 -0.1252 0.073 Uiso 1 1 calc R
C8 C 0.7843(2) 0.4933(3) -0.09191(18) 0.0396(11) Uani 1 1 d .
H8A H 0.7386 0.4976 -0.1042 0.059 Uiso 1 1 calc R
H8B H 0.8048 0.4978 -0.1198 0.059 Uiso 1 1 calc R
H8C H 0.7995 0.5307 -0.0675 0.059 Uiso 1 1 calc R
C9 C 0.9247(2) 0.4324(3) -0.04236(19) 0.0423(12) Uani 1 1 d .
H9A H 0.9598 0.4027 -0.0250 0.063 Uiso 1 1 calc R
H9B H 0.9249 0.4771 -0.0243 0.063 Uiso 1 1 calc R
H9C H 0.9291 0.4421 -0.0763 0.063 Uiso 1 1 calc R
C10 C 0.9093(3) 0.2672(3) -0.0083(2) 0.0514(14) Uani 1 1 d .
H10V H 0.9497 0.2924 -0.0007 0.077 Uiso 1 1 calc R
H10W H 0.9109 0.2288 -0.0319 0.077 Uiso 1 1 calc R
H10X H 0.9011 0.2474 0.0224 0.077 Uiso 1 1 calc R
C11 C 0.8297(2) 0.4391(3) 0.12461(17) 0.0387(11) Uani 1 1 d .
H11D H 0.8255 0.3925 0.1399 0.046 Uiso 1 1 calc R
H11E H 0.8543 0.4708 0.1506 0.046 Uiso 1 1 calc R
C12 C 0.7641(2) 0.4711(3) 0.10272(18) 0.0461(13) Uani 1 1 d .
H12A H 0.7670 0.5234 0.1048 0.055 Uiso 1 1 calc R
H12B H 0.7347 0.4554 0.1231 0.055 Uiso 1 1 calc R
C13 C 0.9017(2) 0.5216(3) 0.07001(18) 0.0371(11) Uani 1 1 d .
C14 C 0.8782(2) 0.5650(3) 0.02790(19) 0.0402(11) Uani 1 1 d .
H14 H 0.8491 0.5460 -0.0001 0.048 Uiso 1 1 calc R
C15 C 0.8977(2) 0.6368(3) 0.0271(2) 0.0446(12) Uani 1 1 d .
H15 H 0.8817 0.6655 -0.0013 0.054 Uiso 1 1 calc R
C16 C 0.9410(2) 0.6652(3) 0.0689(2) 0.0452(13) Uani 1 1 d .
H16 H 0.9543 0.7131 0.0686 0.054 Uiso 1 1 calc R
C17 C 0.9647(2) 0.6220(3) 0.1112(2) 0.0419(12) Uani 1 1 d .
H17 H 0.9936 0.6411 0.1392 0.050 Uiso 1 1 calc R
C18 C 0.9453(2) 0.5511(3) 0.11174(19) 0.0396(11) Uani 1 1 d .
H18 H 0.9615 0.5225 0.1402 0.047 Uiso 1 1 calc R
C19 C 0.9447(2) 0.3782(3) 0.09933(18) 0.0387(11) Uani 1 1 d .
C20 C 1.0018(2) 0.3939(3) 0.08579(18) 0.0388(11) Uani 1 1 d .
H20 H 1.0043 0.4345 0.0660 0.047 Uiso 1 1 calc R
C21 C 1.0554(2) 0.3498(3) 0.1013(2) 0.0454(12) Uani 1 1 d .
H21 H 1.0930 0.3605 0.0910 0.054 Uiso 1 1 calc R
C22 C 1.0536(3) 0.2908(3) 0.1317(2) 0.0537(14) Uani 1 1 d .
H22 H 1.0897 0.2617 0.1423 0.064 Uiso 1 1 calc R
C23 C 0.9967(3) 0.2755(4) 0.1461(3) 0.0653(17) Uani 1 1 d .
H23 H 0.9950 0.2363 0.1672 0.078 Uiso 1 1 calc R
C24 C 0.9434(3) 0.3175(3) 0.1296(2) 0.0537(14) Uani 1 1 d .
H24 H 0.9054 0.3054 0.1388 0.064 Uiso 1 1 calc R
C25 C 0.6519(2) 0.4035(3) 0.03708(18) 0.0405(12) Uani 1 1 d .
C26 C 0.6039(2) 0.4458(3) 0.0499(2) 0.0478(13) Uani 1 1 d .
H26 H 0.6115 0.4946 0.0570 0.057 Uiso 1 1 calc R
C27 C 0.5449(3) 0.4161(4) 0.0523(2) 0.0589(16) Uani 1 1 d .
H27 H 0.5125 0.4449 0.0596 0.071 Uiso 1 1 calc R
C28 C 0.5353(3) 0.3427(4) 0.0437(2) 0.0616(17) Uani 1 1 d .
H28 H 0.4965 0.3220 0.0462 0.074 Uiso 1 1 calc R
C29 C 0.5824(3) 0.2999(4) 0.0316(2) 0.0570(15) Uani 1 1 d .
H29 H 0.5751 0.2507 0.0260 0.068 Uiso 1 1 calc R
C30 C 0.6410(2) 0.3302(3) 0.02790(19) 0.0462(13) Uani 1 1 d .
H30 H 0.6726 0.3014 0.0193 0.055 Uiso 1 1 calc R
C31 C 0.7005(2) 0.5313(3) 0.00568(18) 0.0388(11) Uani 1 1 d .
C32 C 0.6471(2) 0.5327(3) -0.03566(18) 0.0415(12) Uani 1 1 d .
H32 H 0.6256 0.4899 -0.0468 0.050 Uiso 1 1 calc R
C33 C 0.6259(3) 0.5967(3) -0.0602(2) 0.0505(14) Uani 1 1 d .
H33 H 0.5906 0.5964 -0.0878 0.061 Uiso 1 1 calc R
C34 C 0.6561(3) 0.6602(4) -0.0444(3) 0.0628(17) Uani 1 1 d .
H34 H 0.6410 0.7031 -0.0609 0.075 Uiso 1 1 calc R
C35 C 0.7086(3) 0.6609(3) -0.0043(3) 0.0598(16) Uani 1 1 d .
H35 H 0.7295 0.7042 0.0063 0.072 Uiso 1 1 calc R
C36 C 0.7307(3) 0.5970(3) 0.0204(2) 0.0481(13) Uani 1 1 d .
H36 H 0.7665 0.5980 0.0475 0.058 Uiso 1 1 calc R
C37 C 0.7936(2) 0.3105(3) 0.05462(17) 0.0363(11) Uani 1 1 d .
C38 C 0.7877(2) 0.2608(3) 0.08328(19) 0.0406(11) Uani 1 1 d .
C39 C 0.7839(2) 0.2027(3) 0.11618(19) 0.0393(11) Uani 1 1 d .
C40 C 0.7515(3) 0.1384(3) 0.0984(2) 0.0469(13) Uani 1 1 d .
H40 H 0.7304 0.1348 0.0643 0.056 Uiso 1 1 calc R
C41 C 0.7500(3) 0.0810(3) 0.1301(2) 0.0453(12) Uani 1 1 d .
H41 H 0.7279 0.0392 0.1172 0.054 Uiso 1 1 calc R
C42 C 0.7815(2) 0.0842(3) 0.18156(18) 0.0388(11) Uani 1 1 d .
C43 C 0.8111(3) 0.1487(3) 0.20011(19) 0.0477(13) Uani 1 1 d .
H43 H 0.8306 0.1529 0.2345 0.057 Uiso 1 1 calc R
C44 C 0.8120(3) 0.2065(3) 0.1683(2) 0.0492(13) Uani 1 1 d .
H44 H 0.8319 0.2492 0.1818 0.059 Uiso 1 1 calc R
C45 C 0.7731(3) -0.0386(3) 0.2019(2) 0.0445(12) Uani 1 1 d .
H45 H 0.7537 -0.0489 0.1681 0.053 Uiso 1 1 calc R
C46 C 0.7871(3) -0.0959(3) 0.23988(19) 0.0432(12) Uani 1 1 d .
C47 C 0.7754(3) -0.1680(3) 0.2263(2) 0.0539(14) Uani 1 1 d .
H47 H 0.7562 -0.1807 0.1930 0.065 Uiso 1 1 calc R
C48 C 0.7929(3) -0.2202(3) 0.2633(2) 0.0570(15) Uani 1 1 d .
H48 H 0.7857 -0.2689 0.2553 0.068 Uiso 1 1 calc R
C49 C 0.8209(3) -0.1991(3) 0.3121(2) 0.0526(14) Uani 1 1 d .
H49 H 0.8335 -0.2334 0.3376 0.063 Uiso 1 1 calc R
C50 C 0.8303(3) -0.1267(3) 0.3228(2) 0.0475(13) Uani 1 1 d .
H50 H 0.8493 -0.1130 0.3560 0.057 Uiso 1 1 calc R
C51 C 0.3273(2) 0.3166(3) 0.17269(19) 0.0427(12) Uani 1 1 d .
C52 C 0.3561(2) 0.2507(3) 0.16090(19) 0.0467(13) Uani 1 1 d .
C53 C 0.4236(3) 0.2642(3) 0.16647(19) 0.0461(13) Uani 1 1 d .
C54 C 0.4365(2) 0.3366(3) 0.18304(19) 0.0430(12) Uani 1 1 d .
C55 C 0.3770(2) 0.3694(3) 0.18604(19) 0.0433(12) Uani 1 1 d .
C56 C 0.2557(2) 0.3290(3) 0.1623(2) 0.0522(14) Uani 1 1 d .
H56A H 0.2337 0.2838 0.1539 0.078 Uiso 1 1 calc R
H56B H 0.2430 0.3620 0.1343 0.078 Uiso 1 1 calc R
H56C H 0.2449 0.3490 0.1920 0.078 Uiso 1 1 calc R
C57 C 0.3215(3) 0.1844(3) 0.1386(2) 0.0578(15) Uani 1 1 d .
H57A H 0.3520 0.1480 0.1351 0.087 Uiso 1 1 calc R
H57B H 0.2946 0.1955 0.1058 0.087 Uiso 1 1 calc R
H57C H 0.2953 0.1670 0.1606 0.087 Uiso 1 1 calc R
C58 C 0.4714(3) 0.2129(3) 0.1521(2) 0.0549(15) Uani 1 1 d .
H58A H 0.4511 0.1671 0.1424 0.082 Uiso 1 1 calc R
H58B H 0.5072 0.2064 0.1806 0.082 Uiso 1 1 calc R
H58C H 0.4864 0.2326 0.1240 0.082 Uiso 1 1 calc R
C59 C 0.5011(3) 0.3721(3) 0.1927(2) 0.0532(14) Uani 1 1 d .
H59A H 0.4975 0.4212 0.2034 0.080 Uiso 1 1 calc R
H59B H 0.5166 0.3717 0.1621 0.080 Uiso 1 1 calc R
H59C H 0.5306 0.3463 0.2190 0.080 Uiso 1 1 calc R
C60 C 0.3671(3) 0.4484(3) 0.1936(2) 0.0538(14) Uani 1 1 d .
H60A H 0.4080 0.4723 0.2024 0.081 Uiso 1 1 calc R
H60B H 0.3451 0.4548 0.2206 0.081 Uiso 1 1 calc R
H60C H 0.3417 0.4688 0.1628 0.081 Uiso 1 1 calc R
C61 C 0.4267(2) 0.2825(3) 0.35951(18) 0.0407(11) Uani 1 1 d .
H61A H 0.4685 0.2601 0.3632 0.049 Uiso 1 1 calc R
H61B H 0.4255 0.3067 0.3911 0.049 Uiso 1 1 calc R
C62 C 0.3733(2) 0.2251(3) 0.34677(18) 0.0400(11) Uani 1 1 d .
H62A H 0.3345 0.2433 0.3552 0.048 Uiso 1 1 calc R
H62B H 0.3867 0.1819 0.3669 0.048 Uiso 1 1 calc R
C63 C 0.4801(2) 0.4109(3) 0.3242(2) 0.0438(12) Uani 1 1 d .
C64 C 0.4718(3) 0.4837(3) 0.3143(3) 0.0597(15) Uani 1 1 d .
H64 H 0.4310 0.5012 0.2992 0.072 Uiso 1 1 calc R
C65 C 0.5232(3) 0.5317(4) 0.3265(3) 0.0734(19) Uani 1 1 d .
H65 H 0.5167 0.5805 0.3188 0.088 Uiso 1 1 calc R
C66 C 0.5839(3) 0.5073(4) 0.3500(3) 0.081(2) Uani 1 1 d .
H66 H 0.6180 0.5396 0.3589 0.097 Uiso 1 1 calc R
C67 C 0.5931(3) 0.4348(4) 0.3599(3) 0.081(2) Uani 1 1 d .
H67 H 0.6339 0.4178 0.3753 0.097 Uiso 1 1 calc R
C68 C 0.5416(2) 0.3862(3) 0.3468(3) 0.0597(16) Uani 1 1 d .
H68 H 0.5485 0.3372 0.3534 0.072 Uiso 1 1 calc R
C69 C 0.3476(2) 0.4017(3) 0.3241(2) 0.0405(11) Uani 1 1 d .
C70 C 0.3580(3) 0.4362(3) 0.3714(2) 0.0525(14) Uani 1 1 d .
H70 H 0.3988 0.4359 0.3930 0.063 Uiso 1 1 calc R
C71 C 0.3081(3) 0.4708(3) 0.3864(3) 0.0642(17) Uani 1 1 d .
H71 H 0.3153 0.4931 0.4181 0.077 Uiso 1 1 calc R
C72 C 0.2478(3) 0.4720(3) 0.3546(3) 0.0659(18) Uani 1 1 d .
H72 H 0.2143 0.4953 0.3647 0.079 Uiso 1 1 calc R
C73 C 0.2367(3) 0.4395(3) 0.3083(3) 0.0588(16) Uani 1 1 d .
H73 H 0.1959 0.4408 0.2869 0.071 Uiso 1 1 calc R
C74 C 0.2865(2) 0.4041(3) 0.2929(2) 0.0457(13) Uani 1 1 d .
H74 H 0.2785 0.3818 0.2612 0.055 Uiso 1 1 calc R
C75 C 0.2688(2) 0.1853(3) 0.26303(19) 0.0407(12) Uani 1 1 d .
C76 C 0.2265(2) 0.2310(3) 0.2805(2) 0.0501(14) Uani 1 1 d .
H76 H 0.2425 0.2696 0.3017 0.060 Uiso 1 1 calc R
C77 C 0.1605(3) 0.2191(4) 0.2662(3) 0.0621(17) Uani 1 1 d .
H77 H 0.1328 0.2497 0.2780 0.075 Uiso 1 1 calc R
C78 C 0.1361(3) 0.1629(4) 0.2349(3) 0.0641(18) Uani 1 1 d .
H78 H 0.0919 0.1553 0.2257 0.077 Uiso 1 1 calc R
C79 C 0.1769(3) 0.1173(4) 0.2169(3) 0.0613(16) Uani 1 1 d .
H79 H 0.1603 0.0793 0.1953 0.074 Uiso 1 1 calc R
C80 C 0.2424(3) 0.1283(3) 0.2310(2) 0.0487(13) Uani 1 1 d .
H80 H 0.2697 0.0971 0.2190 0.058 Uiso 1 1 calc R
C81 C 0.3850(2) 0.1081(3) 0.27895(18) 0.0364(11) Uani 1 1 d .
C82 C 0.3662(2) 0.0578(3) 0.31071(19) 0.0414(12) Uani 1 1 d .
H82 H 0.3393 0.0720 0.3315 0.050 Uiso 1 1 calc R
C83 C 0.3869(2) -0.0136(3) 0.3118(2) 0.0445(12) Uani 1 1 d .
H83 H 0.3739 -0.0469 0.3332 0.053 Uiso 1 1 calc R
C84 C 0.4269(2) -0.0344(3) 0.2812(2) 0.0478(13) Uani 1 1 d .
H84 H 0.4415 -0.0819 0.2822 0.057 Uiso 1 1 calc R
C85 C 0.4453(2) 0.0142(3) 0.2494(2) 0.0501(14) Uani 1 1 d .
H85 H 0.4714 -0.0006 0.2282 0.060 Uiso 1 1 calc R
C86 C 0.4251(2) 0.0858(3) 0.2484(2) 0.0441(12) Uani 1 1 d .
H86 H 0.4387 0.1188 0.2271 0.053 Uiso 1 1 calc R
C87 C 0.4799(2) 0.2443(3) 0.26780(18) 0.0376(11) Uani 1 1 d .
C88 C 0.5341(2) 0.2194(3) 0.28317(19) 0.0415(12) Uani 1 1 d .
C89 C 0.5972(2) 0.1885(3) 0.29883(19) 0.0387(11) Uani 1 1 d .
C90 C 0.6427(2) 0.2167(3) 0.33984(18) 0.0405(11) Uani 1 1 d .
H90 H 0.6306 0.2543 0.3585 0.049 Uiso 1 1 calc R
C91 C 0.7050(2) 0.1909(3) 0.35369(19) 0.0398(11) Uani 1 1 d .
H91 H 0.7343 0.2113 0.3810 0.048 Uiso 1 1 calc R
C92 C 0.7238(2) 0.1338(3) 0.32633(18) 0.0369(11) Uani 1 1 d .
C93 C 0.6784(2) 0.1028(3) 0.28702(19) 0.0396(11) Uani 1 1 d .
H93 H 0.6897 0.0635 0.2695 0.048 Uiso 1 1 calc R
C94 C 0.6164(2) 0.1297(3) 0.2736(2) 0.0429(12) Uani 1 1 d .
H94 H 0.5868 0.1080 0.2471 0.051 Uiso 1 1 calc R
C95 C 0.8336(2) 0.1386(3) 0.36839(19) 0.0412(12) Uani 1 1 d .
H95 H 0.8240 0.1729 0.3907 0.049 Uiso 1 1 calc R
C96 C 0.8995(2) 0.1173(3) 0.37088(19) 0.0408(11) Uani 1 1 d .
C97 C 0.9502(3) 0.1405(3) 0.4085(2) 0.0559(15) Uani 1 1 d .
H97 H 0.9431 0.1694 0.4348 0.067 Uiso 1 1 calc R
C98 C 1.0123(3) 0.1203(4) 0.4070(3) 0.0679(19) Uani 1 1 d .
H98 H 1.0473 0.1349 0.4323 0.081 Uiso 1 1 calc R
C99 C 1.0205(3) 0.0784(4) 0.3672(2) 0.0621(17) Uani 1 1 d .
H99 H 1.0616 0.0647 0.3648 0.074 Uiso 1 1 calc R
C100 C 0.9680(2) 0.0570(3) 0.3309(2) 0.0510(14) Uani 1 1 d .
H100 H 0.9745 0.0293 0.3038 0.061 Uiso 1 1 calc R

loop_
_atom_site_aniso_label
_atom_site_aniso_U_11
_atom_site_aniso_U_22
_atom_site_aniso_U_33
_atom_site_aniso_U_23
_atom_site_aniso_U_13
_atom_site_aniso_U_12
C106 0.11(3) 0.030(14) 0.12(3) -0.008(16) -0.07(2) 0.015(15)
C107 0.17(4) 0.04(2) 0.18(5) 0.05(3) -0.06(4) 0.01(2)
C108 0.10(4) 0.11(4) 0.17(4) -0.06(4) -0.03(3) 0.03(3)
C109 0.21(11) 0.38(15) 0.38(16) 0.35(15) 0.12(10) 0.11(10)
C110 0.30(9) 0.23(6) 0.12(4) 0.14(4) 0.01(5) 0.05(6)
C101 0.49(4) 0.22(2) 0.26(2) 0.121(19) 0.21(3) 0.11(2)
C102 0.081(8) 0.29(2) 0.52(4) 0.32(3) 0.099(14) 0.068(11)
C103 0.143(9) 0.159(11) 0.087(7) 0.009(7) 0.028(6) -0.039(8)
C104 0.110(9) 0.217(15) 0.150(11) -0.073(11) 0.015(8) -0.038(10)
C105 0.135(10) 0.169(12) 0.170(12) 0.073(10) 0.057(9) 0.054(9)
P61 0.258(4) 0.0859(19) 0.0651(14) 0.0148(13) -0.028(2) -0.055(2)
F1 0.276(12) 0.52(2) 0.093(5) 0.097(9) 0.018(6) -0.025(13)
F2 0.159(7) 0.229(9) 0.285(11) -0.151(9) 0.043(7) -0.063(6)
F3 0.443(18) 0.084(5) 0.251(11) 0.069(6) -0.112(11) -0.018(7)
F4 0.287(9) 0.160(6) 0.067(3) 0.006(3) 0.016(4) 0.062(6)
F5 0.297(12) 0.213(10) 0.238(10) 0.036(8) -0.071(9) -0.149(9)
F6 0.305(10) 0.096(4) 0.176(6) -0.037(4) 0.130(7) -0.054(5)
Fe1 0.0287(3) 0.0378(4) 0.0286(3) 0.0002(3) 0.0088(3) -0.0038(3)
Fe2 0.0286(3) 0.0428(4) 0.0370(4) 0.0090(3) 0.0085(3) 0.0024(3)
Cu1 0.0393(3) 0.0396(4) 0.0408(3) 0.0005(3) 0.0113(3) 0.0049(3)
P1 0.0293(6) 0.0388(7) 0.0317(6) 0.0006(5) 0.0067(5) -0.0035(5)
P2 0.0286(6) 0.0455(8) 0.0296(6) -0.0007(5) 0.0082(5) -0.0023(5)
P51 0.0294(6) 0.0401(7) 0.0432(7) 0.0071(6) 0.0082(5) 0.0033(5)
P52 0.0297(6) 0.0395(7) 0.0371(6) 0.0076(5) 0.0087(5) 0.0021(5)
N1 0.041(2) 0.042(3) 0.042(2) 0.005(2) 0.0163(19) 0.0070(19)
N2 0.044(2) 0.037(2) 0.045(2) 0.0038(19) 0.0186(19) 0.0053(19)
N51 0.0313(19) 0.041(2) 0.034(2) 0.0060(18) 0.0095(17) 0.0069(17)
N52 0.035(2) 0.040(2) 0.045(2) 0.0040(19) 0.0100(18) 0.0073(18)
C1 0.047(3) 0.039(3) 0.032(2) -0.009(2) 0.015(2) -0.005(2)
C2 0.037(2) 0.050(3) 0.028(2) -0.008(2) 0.008(2) -0.004(2)
C3 0.034(2) 0.045(3) 0.027(2) -0.001(2) 0.0130(19) -0.001(2)
C4 0.033(2) 0.045(3) 0.026(2) -0.001(2) 0.0105(19) 0.002(2)
C5 0.042(3) 0.045(3) 0.034(2) -0.004(2) 0.012(2) 0.003(2)
C6 0.071(4) 0.052(4) 0.051(3) -0.008(3) 0.022(3) -0.008(3)
C7 0.037(3) 0.067(4) 0.039(3) -0.008(3) 0.005(2) -0.007(3)
C8 0.037(3) 0.049(3) 0.034(3) 0.007(2) 0.011(2) 0.003(2)
C9 0.033(2) 0.059(3) 0.037(3) 0.004(2) 0.013(2) -0.003(2)
C10 0.056(3) 0.053(3) 0.047(3) 0.000(3) 0.016(3) 0.012(3)
C11 0.039(3) 0.046(3) 0.030(2) -0.001(2) 0.007(2) -0.006(2)
C12 0.038(3) 0.072(4) 0.028(2) -0.005(2) 0.006(2) 0.002(3)
C13 0.032(2) 0.040(3) 0.040(3) -0.004(2) 0.011(2) -0.003(2)
C14 0.034(2) 0.044(3) 0.041(3) -0.003(2) 0.005(2) -0.005(2)
C15 0.043(3) 0.045(3) 0.046(3) 0.006(2) 0.011(2) -0.003(2)
C16 0.039(3) 0.043(3) 0.057(3) -0.009(3) 0.015(2) -0.009(2)
C17 0.029(2) 0.051(3) 0.047(3) -0.010(3) 0.011(2) -0.003(2)
C18 0.031(2) 0.042(3) 0.044(3) -0.006(2) 0.007(2) -0.003(2)
C19 0.035(2) 0.042(3) 0.038(3) 0.003(2) 0.006(2) 0.001(2)
C20 0.037(2) 0.044(3) 0.034(2) -0.001(2) 0.005(2) -0.001(2)
C21 0.035(3) 0.050(3) 0.050(3) -0.005(3) 0.008(2) -0.001(2)
C22 0.041(3) 0.054(4) 0.060(4) 0.008(3) 0.000(3) 0.005(3)
C23 0.052(3) 0.062(4) 0.077(4) 0.029(3) 0.005(3) 0.005(3)
C24 0.042(3) 0.064(4) 0.054(3) 0.018(3) 0.009(3) 0.001(3)
C25 0.033(2) 0.055(3) 0.034(2) 0.005(2) 0.009(2) -0.003(2)
C26 0.037(3) 0.065(4) 0.043(3) 0.001(3) 0.013(2) -0.002(3)
C27 0.044(3) 0.080(5) 0.061(4) 0.005(3) 0.028(3) -0.002(3)
C28 0.033(3) 0.095(5) 0.061(4) 0.020(4) 0.019(3) -0.009(3)
C29 0.043(3) 0.064(4) 0.063(4) 0.013(3) 0.011(3) -0.015(3)
C30 0.036(3) 0.061(4) 0.044(3) 0.007(3) 0.012(2) -0.009(2)
C31 0.035(2) 0.049(3) 0.035(3) 0.001(2) 0.014(2) 0.000(2)
C32 0.038(3) 0.054(3) 0.036(3) 0.002(2) 0.016(2) 0.004(2)
C33 0.045(3) 0.069(4) 0.042(3) 0.010(3) 0.021(2) 0.008(3)
C34 0.061(4) 0.063(4) 0.075(4) 0.027(3) 0.038(4) 0.018(3)
C35 0.060(4) 0.045(4) 0.082(4) 0.001(3) 0.033(4) -0.001(3)
C36 0.040(3) 0.055(4) 0.051(3) -0.011(3) 0.014(2) -0.002(3)
C37 0.041(3) 0.037(3) 0.032(2) -0.003(2) 0.011(2) -0.003(2)
C38 0.041(3) 0.043(3) 0.038(3) 0.000(2) 0.011(2) -0.004(2)
C39 0.040(3) 0.039(3) 0.042(3) 0.005(2) 0.015(2) 0.001(2)
C40 0.049(3) 0.049(3) 0.039(3) 0.004(2) 0.004(2) -0.002(3)
C41 0.049(3) 0.040(3) 0.045(3) 0.003(2) 0.007(2) -0.004(2)
C42 0.043(3) 0.037(3) 0.039(3) 0.008(2) 0.014(2) 0.004(2)
C43 0.066(3) 0.050(3) 0.031(3) 0.001(2) 0.019(2) -0.004(3)
C44 0.062(3) 0.046(3) 0.042(3) -0.005(2) 0.017(3) -0.008(3)
C45 0.055(3) 0.041(3) 0.041(3) -0.003(2) 0.017(2) 0.001(2)
C46 0.051(3) 0.042(3) 0.042(3) -0.003(2) 0.020(2) 0.002(2)
C47 0.082(4) 0.042(3) 0.042(3) 0.001(3) 0.023(3) 0.003(3)
C48 0.084(4) 0.035(3) 0.060(4) -0.004(3) 0.034(3) 0.001(3)
C49 0.070(4) 0.040(3) 0.054(3) 0.007(3) 0.027(3) 0.008(3)
C50 0.053(3) 0.047(3) 0.046(3) -0.001(3) 0.019(3) 0.007(3)
C51 0.037(3) 0.051(3) 0.040(3) 0.015(2) 0.008(2) 0.003(2)
C52 0.043(3) 0.059(3) 0.036(3) 0.011(2) 0.005(2) -0.006(3)
C53 0.048(3) 0.057(4) 0.035(3) 0.010(2) 0.011(2) 0.005(3)
C54 0.036(3) 0.054(3) 0.041(3) 0.018(2) 0.015(2) 0.004(2)
C55 0.040(3) 0.050(3) 0.040(3) 0.014(2) 0.009(2) 0.002(2)
C56 0.037(3) 0.070(4) 0.045(3) 0.020(3) 0.000(2) -0.001(3)
C57 0.062(4) 0.067(4) 0.041(3) 0.004(3) 0.006(3) -0.008(3)
C58 0.057(3) 0.065(4) 0.048(3) 0.005(3) 0.024(3) 0.008(3)
C59 0.042(3) 0.061(4) 0.063(4) 0.019(3) 0.024(3) 0.002(3)
C60 0.049(3) 0.056(4) 0.056(3) 0.020(3) 0.013(3) 0.005(3)
C61 0.037(3) 0.047(3) 0.037(3) 0.002(2) 0.006(2) 0.008(2)
C62 0.043(3) 0.041(3) 0.038(3) 0.010(2) 0.015(2) 0.003(2)
C63 0.036(3) 0.045(3) 0.053(3) 0.000(3) 0.015(2) 0.000(2)
C64 0.049(3) 0.054(4) 0.077(4) 0.003(3) 0.018(3) -0.005(3)
C65 0.059(4) 0.054(4) 0.109(6) 0.005(4) 0.025(4) -0.009(3)
C66 0.049(4) 0.073(5) 0.125(7) -0.018(5) 0.030(4) -0.022(3)
C67 0.035(3) 0.083(5) 0.125(6) -0.024(5) 0.017(4) -0.003(3)
C68 0.034(3) 0.052(4) 0.091(5) -0.016(3) 0.009(3) 0.002(3)
C69 0.036(2) 0.038(3) 0.051(3) 0.008(2) 0.015(2) 0.006(2)
C70 0.051(3) 0.047(3) 0.062(4) 0.000(3) 0.019(3) 0.006(3)
C71 0.069(4) 0.059(4) 0.069(4) -0.009(3) 0.026(3) 0.007(3)
C72 0.057(4) 0.057(4) 0.095(5) 0.005(4) 0.040(4) 0.017(3)
C73 0.040(3) 0.061(4) 0.078(4) 0.022(3) 0.021(3) 0.012(3)
C74 0.038(3) 0.044(3) 0.057(3) 0.013(3) 0.014(2) 0.006(2)
C75 0.035(2) 0.043(3) 0.046(3) 0.012(2) 0.014(2) 0.000(2)
C76 0.039(3) 0.053(3) 0.061(3) 0.015(3) 0.016(3) 0.005(2)
C77 0.041(3) 0.063(4) 0.087(5) 0.026(4) 0.024(3) 0.011(3)
C78 0.033(3) 0.069(4) 0.084(5) 0.029(4) 0.001(3) -0.007(3)
C79 0.040(3) 0.061(4) 0.078(4) 0.009(3) 0.002(3) -0.005(3)
C80 0.042(3) 0.047(3) 0.057(3) 0.011(3) 0.012(3) -0.001(2)
C81 0.028(2) 0.039(3) 0.039(3) 0.005(2) 0.002(2) 0.000(2)
C82 0.035(2) 0.048(3) 0.041(3) 0.007(2) 0.008(2) 0.002(2)
C83 0.041(3) 0.043(3) 0.047(3) 0.008(2) 0.005(2) 0.000(2)
C84 0.037(3) 0.043(3) 0.057(3) -0.003(3) -0.002(2) 0.007(2)
C85 0.039(3) 0.054(4) 0.058(3) -0.008(3) 0.013(3) 0.004(2)
C86 0.036(3) 0.050(3) 0.046(3) 0.002(2) 0.008(2) -0.003(2)
C87 0.031(2) 0.041(3) 0.041(3) 0.003(2) 0.010(2) 0.000(2)
C88 0.037(3) 0.046(3) 0.043(3) 0.001(2) 0.011(2) 0.000(2)
C89 0.033(2) 0.040(3) 0.045(3) 0.006(2) 0.011(2) 0.002(2)
C90 0.038(3) 0.048(3) 0.040(3) 0.001(2) 0.016(2) 0.008(2)
C91 0.034(2) 0.047(3) 0.038(3) 0.002(2) 0.008(2) 0.005(2)
C92 0.034(2) 0.040(3) 0.038(3) 0.008(2) 0.012(2) 0.003(2)
C93 0.031(2) 0.039(3) 0.050(3) -0.001(2) 0.012(2) 0.004(2)
C94 0.037(3) 0.046(3) 0.046(3) 0.003(2) 0.012(2) 0.000(2)
C95 0.032(2) 0.049(3) 0.042(3) -0.003(2) 0.009(2) 0.002(2)
C96 0.033(2) 0.047(3) 0.042(3) 0.003(2) 0.006(2) 0.004(2)
C97 0.041(3) 0.073(4) 0.050(3) -0.011(3) 0.003(2) 0.007(3)
C98 0.030(3) 0.091(5) 0.074(4) -0.019(4) -0.006(3) 0.015(3)
C99 0.033(3) 0.081(5) 0.068(4) -0.014(3) 0.003(3) 0.017(3)
C100 0.041(3) 0.056(4) 0.057(3) -0.005(3) 0.012(3) 0.012(3)

loop_
_atom_type_symbol
_atom_type_description
_atom_type_scat_dispersion_real
_atom_type_scat_dispersion_imag
_atom_type_scat_source
C C 0.0033 0.0016 'International Tables Vol C Tables 4.2.6.8 and 6.1.1.4'
H H 0.0000 0.0000 'International Tables Vol C Tables 4.2.6.8 and 6.1.1.4'
N N 0.0061 0.0033 'International Tables Vol C Tables 4.2.6.8 and 6.1.1.4'
F F 0.0171 0.0103 'International Tables Vol C Tables 4.2.6.8 and 6.1.1.4'
P P 0.1023 0.0942 'International Tables Vol C Tables 4.2.6.8 and 6.1.1.4'
Fe Fe 0.3463 0.8444 'International Tables Vol C Tables 4.2.6.8 and 6.1.1.4'
Cu Cu 0.3201 1.2651 'International Tables Vol C Tables 4.2.6.8 and 6.1.1.4'

loop_
_geom_angle_atom_site_label_1
_geom_angle_atom_site_label_2
_geom_angle_atom_site_label_3
_geom_angle
C107 C106 H10A 109.2
C107 C106 H10B 109.3
H10A C106 H10B 109.5
C107 C106 H10C 110.0
H10A C106 H10C 109.5
H10B C106 H10C 109.5
C106 C107 C108 137(6)
C106 C107 H10D 103.3
C108 C107 H10D 102.7
C106 C107 H10E 102.7
C108 C107 H10E 102.7
H10D C107 H10E 105.0
C109 C108 C107 154(10)
C109 C108 H10F 106.7
C107 C108 H10F 92.3
C109 C108 H10G 99.7
C107 C108 H10G 92.5
H10F C108 H10G 103.0
C108 C109 C110 116(10)
C108 C109 H10H 101.1
C110 C109 H10H 101.0
C108 C109 H10I 117.4
C110 C109 H10I 113.8
H10H C109 H10I 104.3
C109 C110 H11A 121.9
C109 C110 H11B 97.4
H11A C110 H11B 109.5
C109 C110 H11C 108.2
H11A C110 H11C 109.5
H11B C110 H11C 109.5
C102 C101 H10J 109.5
C102 C101 H10K 109.5
H10J C101 H10K 109.5
C102 C101 H10L 109.4
H10J C101 H10L 109.5
H10K C101 H10L 109.5
C103 C102 C101 101.2(15)
C103 C102 H10M 111.5
C101 C102 H10M 111.6
C103 C102 H10N 111.5
C101 C102 H10N 111.5
H10M C102 H10N 109.4
C104 C103 C102 103.5(15)
C104 C103 H10O 111.0
C102 C103 H10O 111.1
C104 C103 H10P 111.1
C102 C103 H10P 111.0
H10O C103 H10P 109.1
C103 C104 C105 108.5(12)
C103 C104 H10Q 110.0
C105 C104 H10Q 110.0
C103 C104 H10R 109.9
C105 C104 H10R 110.0
H10Q C104 H10R 108.4
C104 C105 H10S 109.5
C104 C105 H10T 109.5
H10S C105 H10T 109.5
C104 C105 H10U 109.4
H10S C105 H10U 109.5
H10T C105 H10U 109.5
F3 P61 F6 177.2(6)
F3 P61 F4 90.4(6)
F6 P61 F4 91.0(4)
F3 P61 F2 87.3(7)
F6 P61 F2 90.2(5)
F4 P61 F2 92.7(6)
F3 P61 F1 93.9(7)
F6 P61 F1 84.9(7)
F4 P61 F1 174.8(7)
F2 P61 F1 90.5(6)
F3 P61 F5 92.2(6)
F6 P61 F5 90.2(6)
F4 P61 F5 91.5(6)
F2 P61 F5 175.8(6)
F1 P61 F5 85.3(7)
C37 Fe1 C5 95.6(2)
C37 Fe1 C1 87.2(2)
C5 Fe1 C1 39.63(19)
C37 Fe1 C4 133.5(2)
C5 Fe1 C4 39.75(19)
C1 Fe1 C4 65.80(18)
C37 Fe1 C2 115.4(2)
C5 Fe1 C2 66.08(19)
C1 Fe1 C2 38.70(19)
C4 Fe1 C2 65.56(18)
C37 Fe1 C3 152.5(2)
C5 Fe1 C3 66.39(19)
C1 Fe1 C3 65.63(19)
C4 Fe1 C3 39.01(17)
C2 Fe1 C3 39.34(18)
C37 Fe1 P1 84.11(15)
C5 Fe1 P1 106.96(14)
C1 Fe1 P1 144.28(15)
C4 Fe1 P1 96.31(13)
C2 Fe1 P1 159.32(14)
C3 Fe1 P1 120.09(13)
C37 Fe1 P2 87.22(15)
C5 Fe1 P2 167.61(14)
C1 Fe1 P2 128.83(14)
C4 Fe1 P2 139.23(14)
C2 Fe1 P2 101.81(14)
C3 Fe1 P2 106.31(13)
P1 Fe1 P2 85.31(5)
C87 Fe2 C54 91.3(2)
C87 Fe2 C55 128.6(2)
C54 Fe2 C55 40.00(19)
C87 Fe2 C51 151.9(2)
C54 Fe2 C51 66.69(19)
C55 Fe2 C51 39.5(2)
C87 Fe2 C53 86.2(2)
C54 Fe2 C53 39.3(2)
C55 Fe2 C53 66.0(2)
C51 Fe2 C53 65.8(2)
C87 Fe2 C52 117.1(2)
C54 Fe2 C52 66.4(2)
C55 Fe2 C52 66.1(2)
C51 Fe2 C52 39.2(2)
C53 Fe2 C52 39.2(2)
C87 Fe2 P52 87.96(15)
C54 Fe2 P52 163.14(17)
C55 Fe2 P52 143.47(14)
C51 Fe2 P52 107.98(14)
C53 Fe2 P52 123.85(16)
C52 Fe2 P52 99.04(15)
C87 Fe2 P51 85.00(16)
C54 Fe2 P51 110.59(17)
C55 Fe2 P51 96.76(16)
C51 Fe2 P51 118.18(15)
C53 Fe2 P51 148.36(16)
C52 Fe2 P51 157.33(16)
P52 Fe2 P51 86.13(5)
N52 Cu1 N1 130.06(16)
N52 Cu1 N2 117.96(17)
N1 Cu1 N2 81.77(17)
N52 Cu1 N51 81.32(16)
N1 Cu1 N51 120.79(16)
N2 Cu1 N51 131.92(16)
C19 P1 C13 102.0(2)
C19 P1 C11 105.3(2)
C13 P1 C11 99.8(2)
C19 P1 Fe1 118.07(17)
C13 P1 Fe1 121.30(16)
C11 P1 Fe1 107.97(16)
C31 P2 C25 98.0(2)
C31 P2 C12 102.0(2)
C25 P2 C12 102.8(2)
C31 P2 Fe1 121.09(15)
C25 P2 Fe1 120.99(18)
C12 P2 Fe1 109.07(17)
C63 P51 C61 103.5(2)
C63 P51 C69 100.6(2)
C61 P51 C69 98.9(2)
C63 P51 Fe2 120.55(17)
C61 P51 Fe2 105.71(17)
C69 P51 Fe2 123.86(18)
C81 P52 C75 99.1(2)
C81 P52 C62 102.4(2)
C75 P52 C62 102.2(2)
C81 P52 Fe2 118.85(16)
C75 P52 Fe2 121.69(16)
C62 P52 Fe2 109.88(16)
C45 N1 C42 121.7(4)
C45 N1 Cu1 112.3(3)
C42 N1 Cu1 126.0(3)
C46 N2 C50 117.5(5)
C46 N2 Cu1 111.7(3)
C50 N2 Cu1 130.8(4)
C95 N51 C92 120.3(4)
C95 N51 Cu1 112.1(3)
C92 N51 Cu1 127.3(3)
C100 N52 C96 117.2(4)
C100 N52 Cu1 130.2(4)
C96 N52 Cu1 112.0(3)
C2 C1 C5 108.7(4)
C2 C1 C6 125.9(5)
C5 C1 C6 125.2(5)
C2 C1 Fe1 71.1(3)
C5 C1 Fe1 69.4(3)
C6 C1 Fe1 129.7(3)
C1 C2 C3 108.4(4)
C1 C2 C7 126.1(5)
C3 C2 C7 124.8(5)
C1 C2 Fe1 70.2(3)
C3 C2 Fe1 70.7(3)
C7 C2 Fe1 132.0(3)
C4 C3 C2 107.3(4)
C4 C3 C8 126.7(4)
C2 C3 C8 125.4(4)
C4 C3 Fe1 70.0(3)
C2 C3 Fe1 70.0(3)
C8 C3 Fe1 132.2(3)
C3 C4 C5 108.5(4)
C3 C4 C9 125.5(4)
C5 C4 C9 125.4(4)
C3 C4 Fe1 71.0(2)
C5 C4 Fe1 69.1(3)
C9 C4 Fe1 132.7(3)
C1 C5 C4 107.1(4)
C1 C5 C10 125.2(5)
C4 C5 C10 127.6(5)
C1 C5 Fe1 70.9(3)
C4 C5 Fe1 71.1(3)
C10 C5 Fe1 126.2(3)
C1 C6 H6A 109.5
C1 C6 H6B 109.5
H6A C6 H6B 109.5
C1 C6 H6C 109.5
H6A C6 H6C 109.5
H6B C6 H6C 109.5
C2 C7 H7A 109.5
C2 C7 H7B 109.5
H7A C7 H7B 109.5
C2 C7 H7C 109.5
H7A C7 H7C 109.5
H7B C7 H7C 109.5
C3 C8 H8A 109.5
C3 C8 H8B 109.5
H8A C8 H8B 109.5
C3 C8 H8C 109.5
H8A C8 H8C 109.5
H8B C8 H8C 109.5
C4 C9 H9A 109.5
C4 C9 H9B 109.5
H9A C9 H9B 109.5
C4 C9 H9C 109.5
H9A C9 H9C 109.5
H9B C9 H9C 109.5
C5 C10 H10V 109.5
C5 C10 H10W 109.5
H10V C10 H10W 109.5
C5 C10 H10X 109.5
H10V C10 H10X 109.5
H10W C10 H10X 109.5
C12 C11 P1 107.7(3)
C12 C11 H11D 110.2
P1 C11 H11D 110.2
C12 C11 H11E 110.2
P1 C11 H11E 110.2
H11D C11 H11E 108.5
C11 C12 P2 112.9(3)
C11 C12 H12A 109.0
P2 C12 H12A 109.0
C11 C12 H12B 109.0
P2 C12 H12B 109.0
H12A C12 H12B 107.8
C14 C13 C18 118.9(5)
C14 C13 P1 120.0(4)
C18 C13 P1 120.9(4)
C13 C14 C15 120.7(5)
C13 C14 H14 119.7
C15 C14 H14 119.7
C16 C15 C14 119.7(5)
C16 C15 H15 120.2
C14 C15 H15 120.2
C15 C16 C17 119.8(5)
C15 C16 H16 120.1
C17 C16 H16 120.1
C18 C17 C16 120.3(5)
C18 C17 H17 119.9
C16 C17 H17 119.9
C17 C18 C13 120.6(5)
C17 C18 H18 119.7
C13 C18 H18 119.7
C20 C19 C24 117.6(5)
C20 C19 P1 121.1(4)
C24 C19 P1 121.0(4)
C19 C20 C21 120.8(5)
C19 C20 H20 119.6
C21 C20 H20 119.6
C22 C21 C20 120.9(5)
C22 C21 H21 119.6
C20 C21 H21 119.6
C21 C22 C23 118.6(5)
C21 C22 H22 120.7
C23 C22 H22 120.7
C24 C23 C22 120.6(6)
C24 C23 H23 119.7
C22 C23 H23 119.7
C23 C24 C19 121.5(5)
C23 C24 H24 119.2
C19 C24 H24 119.2
C30 C25 C26 119.3(5)
C30 C25 P2 120.6(4)
C26 C25 P2 120.1(4)
C27 C26 C25 121.1(6)
C27 C26 H26 119.5
C25 C26 H26 119.5
C28 C27 C26 118.7(6)
C28 C27 H27 120.7
C26 C27 H27 120.7
C29 C28 C27 121.1(5)
C29 C28 H28 119.5
C27 C28 H28 119.4
C28 C29 C30 120.1(6)
C28 C29 H29 119.9
C30 C29 H29 119.9
C25 C30 C29 119.7(5)
C25 C30 H30 120.2
C29 C30 H30 120.2
C36 C31 C32 116.7(5)
C36 C31 P2 123.2(4)
C32 C31 P2 120.0(4)
C33 C32 C31 121.1(5)
C33 C32 H32 119.5
C31 C32 H32 119.5
C34 C33 C32 120.7(6)
C34 C33 H33 119.6
C32 C33 H33 119.6
C33 C34 C35 120.0(6)
C33 C34 H34 120.0
C35 C34 H34 120.0
C34 C35 C36 119.9(6)
C34 C35 H35 120.1
C36 C35 H35 120.1
C31 C36 C35 121.7(5)
C31 C36 H36 119.2
C35 C36 H36 119.2
C38 C37 Fe1 176.8(4)
C37 C38 C39 177.2(5)
C44 C39 C40 116.7(5)
C44 C39 C38 121.6(5)
C40 C39 C38 121.7(5)
C41 C40 C39 121.6(5)
C41 C40 H40 119.2
C39 C40 H40 119.2
C40 C41 C42 120.9(5)
C40 C41 H41 119.6
C42 C41 H41 119.6
C43 C42 C41 118.0(5)
C43 C42 N1 116.2(4)
C41 C42 N1 125.8(5)
C44 C43 C42 120.9(5)
C44 C43 H43 119.5
C42 C43 H43 119.5
C43 C44 C39 121.7(5)
C43 C44 H44 119.1
C39 C44 H44 119.1
N1 C45 C46 118.1(5)
N1 C45 H45 121.0
C46 C45 H45 121.0
N2 C46 C47 122.9(5)
N2 C46 C45 116.0(5)
C47 C46 C45 121.1(5)
C48 C47 C46 118.7(5)
C48 C47 H47 120.7
C46 C47 H47 120.7
C49 C48 C47 118.8(5)
C49 C48 H48 120.6
C47 C48 H48 120.6
C48 C49 C50 119.3(5)
C48 C49 H49 120.3
C50 C49 H49 120.4
N2 C50 C49 122.9(5)
N2 C50 H50 118.6
C49 C50 H50 118.6
C55 C51 C52 107.7(4)
C55 C51 C56 127.4(5)
C52 C51 C56 123.9(5)
C55 C51 Fe2 68.8(3)
C52 C51 Fe2 71.0(3)
C56 C51 Fe2 134.6(4)
C51 C52 C53 107.5(5)
C51 C52 C57 126.2(5)
C53 C52 C57 125.5(5)
C51 C52 Fe2 69.8(3)
C53 C52 Fe2 69.9(3)
C57 C52 Fe2 133.2(4)
C54 C53 C52 108.4(5)
C54 C53 C58 125.5(5)
C52 C53 C58 125.9(5)
C54 C53 Fe2 68.3(3)
C52 C53 Fe2 70.9(3)
C58 C53 Fe2 131.2(4)
C53 C54 C55 107.9(5)
C53 C54 C59 125.0(5)
C55 C54 C59 127.0(5)
C53 C54 Fe2 72.4(3)
C55 C54 Fe2 70.5(3)
C59 C54 Fe2 125.2(4)
C54 C55 C51 108.4(5)
C54 C55 C60 125.3(5)
C51 C55 C60 125.6(5)
C54 C55 Fe2 69.5(3)
C51 C55 Fe2 71.7(3)
C60 C55 Fe2 131.9(4)
C51 C56 H56A 109.5
C51 C56 H56B 109.5
H56A C56 H56B 109.5
C51 C56 H56C 109.5
H56A C56 H56C 109.5
H56B C56 H56C 109.5
C52 C57 H57A 109.5
C52 C57 H57B 109.5
H57A C57 H57B 109.5
C52 C57 H57C 109.5
H57A C57 H57C 109.5
H57B C57 H57C 109.5
C53 C58 H58A 109.5
C53 C58 H58B 109.5
H58A C58 H58B 109.5
C53 C58 H58C 109.5
H58A C58 H58C 109.5
H58B C58 H58C 109.5
C54 C59 H59A 109.5
C54 C59 H59B 109.5
H59A C59 H59B 109.5
C54 C59 H59C 109.5
H59A C59 H59C 109.5
H59B C59 H59C 109.5
C55 C60 H60A 109.5
C55 C60 H60B 109.5
H60A C60 H60B 109.5
C55 C60 H60C 109.5
H60A C60 H60C 109.5
H60B C60 H60C 109.5
C62 C61 P51 107.3(3)
C62 C61 H61A 110.3
P51 C61 H61A 110.3
C62 C61 H61B 110.3
P51 C61 H61B 110.3
H61A C61 H61B 108.5
C61 C62 P52 110.1(3)
C61 C62 H62A 109.6
P52 C62 H62A 109.6
C61 C62 H62B 109.6
P52 C62 H62B 109.6
H62A C62 H62B 108.2
C64 C63 C68 118.2(5)
C64 C63 P51 120.7(4)
C68 C63 P51 121.0(4)
C63 C64 C65 121.2(6)
C63 C64 H64 119.4
C65 C64 H64 119.4
C66 C65 C64 120.5(7)
C66 C65 H65 119.8
C64 C65 H65 119.7
C67 C66 C65 119.1(6)
C67 C66 H66 120.5
C65 C66 H66 120.5
C66 C67 C68 120.5(6)
C66 C67 H67 119.7
C68 C67 H67 119.7
C63 C68 C67 120.5(6)
C63 C68 H68 119.8
C67 C68 H68 119.8
C74 C69 C70 118.0(5)
C74 C69 P51 121.2(4)
C70 C69 P51 120.6(4)
C71 C70 C69 120.6(6)
C71 C70 H70 119.7
C69 C70 H70 119.7
C72 C71 C70 119.9(6)
C72 C71 H71 120.0
C70 C71 H71 120.0
C73 C72 C71 120.6(6)
C73 C72 H72 119.7
C71 C72 H72 119.7
C72 C73 C74 120.1(6)
C72 C73 H73 120.0
C74 C73 H73 120.0
C69 C74 C73 120.8(6)
C69 C74 H74 119.6
C73 C74 H74 119.6
C76 C75 C80 117.7(5)
C76 C75 P52 121.7(4)
C80 C75 P52 120.5(4)
C77 C76 C75 120.3(6)
C77 C76 H76 119.9
C75 C76 H76 119.9
C78 C77 C76 120.8(6)
C78 C77 H77 119.6
C76 C77 H77 119.6
C77 C78 C79 120.0(5)
C77 C78 H78 120.0
C79 C78 H78 120.0
C78 C79 C80 119.8(6)
C78 C79 H79 120.1
C80 C79 H79 120.1
C79 C80 C75 121.4(6)
C79 C80 H80 119.3
C75 C80 H80 119.3
C86 C81 C82 118.5(5)
C86 C81 P52 121.5(4)
C82 C81 P52 120.0(4)
C81 C82 C83 120.9(5)
C81 C82 H82 119.5
C83 C82 H82 119.5
C84 C83 C82 119.5(5)
C84 C83 H83 120.2
C82 C83 H83 120.3
C85 C84 C83 120.3(5)
C85 C84 H84 119.9
C83 C84 H84 119.9
C84 C85 C86 120.5(5)
C84 C85 H85 119.7
C86 C85 H85 119.7
C81 C86 C85 120.2(5)
C81 C86 H86 119.9
C85 C86 H86 119.9
C88 C87 Fe2 174.0(4)
C87 C88 C89 177.2(6)
C90 C89 C94 116.8(4)
C90 C89 C88 121.2(5)
C94 C89 C88 121.9(5)
C91 C90 C89 122.4(5)
C91 C90 H90 118.8
C89 C90 H90 118.8
C90 C91 C92 119.6(5)
C90 C91 H91 120.2
C92 C91 H91 120.2
C93 C92 C91 118.7(4)
C93 C92 N51 117.5(4)
C91 C92 N51 123.6(4)
C94 C93 C92 120.8(5)
C94 C93 H93 119.6
C92 C93 H93 119.6
C93 C94 C89 121.6(5)
C93 C94 H94 119.2
C89 C94 H94 119.2
N51 C95 C96 118.3(5)
N51 C95 H95 120.8
C96 C95 H95 120.8
N52 C96 C97 122.4(5)
N52 C96 C95 114.7(4)
C97 C96 C95 122.8(5)
C96 C97 C98 119.4(5)
C96 C97 H97 120.3
C98 C97 H97 120.3
C99 C98 C97 118.3(5)
C99 C98 H98 120.9
C97 C98 H98 120.9
C100 C99 C98 119.5(5)
C100 C99 H99 120.2
C98 C99 H99 120.2
N52 C100 C99 123.2(5)
N52 C100 H100 118.4
C99 C100 H100 118.4

loop_
_geom_bond_atom_site_label_1
_geom_bond_atom_site_label_2
_geom_bond_distance
C106 C107 1.03(5)
C106 H10A 0.9600
C106 H10B 0.9600
C106 H10C 0.9600
C107 C108 1.36(7)
C107 H10D 0.9700
C107 H10E 0.9700
C108 C109 1.01(12)
C108 H10F 0.9700
C108 H10G 0.9700
C109 C110 1.47(12)
C109 H10H 0.9700
C109 H10I 0.9700
C110 H11A 0.9600
C110 H11B 0.9600
C110 H11C 0.9600
C101 C102 2.00(3)
C101 H10J 0.9600
C101 H10K 0.9600
C101 H10L 0.9600
C102 C103 1.503(16)
C102 H10M 0.9700
C102 H10N 0.9700
C103 C104 1.436(14)
C103 H10O 0.9700
C103 H10P 0.9700
C104 C105 1.484(16)
C104 H10Q 0.9700
C104 H10R 0.9700
C105 H10S 0.9600
C105 H10T 0.9600
C105 H10U 0.9600
P61 F3 1.514(10)
P61 F6 1.539(8)
P61 F4 1.535(6)
P61 F2 1.555(8)
P61 F1 1.568(9)
P61 F5 1.577(10)
Fe1 C37 1.882(5)
Fe1 C5 2.091(5)
Fe1 C1 2.111(5)
Fe1 C4 2.117(4)
Fe1 C2 2.122(5)
Fe1 C3 2.131(4)
Fe1 P1 2.1653(13)
Fe1 P2 2.1795(14)
Fe2 C87 1.881(5)
Fe2 C54 2.079(5)
Fe2 C55 2.092(5)
Fe2 C51 2.131(5)
Fe2 C53 2.133(5)
Fe2 C52 2.146(5)
Fe2 P52 2.1772(14)
Fe2 P51 2.1791(15)
Cu1 N52 2.013(4)
Cu1 N1 2.024(4)
Cu1 N2 2.023(4)
Cu1 N51 2.033(4)
P1 C19 1.839(5)
P1 C13 1.842(5)
P1 C11 1.838(5)
P2 C31 1.841(5)
P2 C25 1.858(5)
P2 C12 1.870(5)
P51 C63 1.837(5)
P51 C61 1.844(5)
P51 C69 1.849(5)
P52 C81 1.844(5)
P52 C75 1.848(5)
P52 C62 1.856(5)
N1 C45 1.287(6)
N1 C42 1.407(6)
N2 C46 1.336(7)
N2 C50 1.342(7)
N51 C95 1.295(6)
N51 C92 1.424(6)
N52 C100 1.342(6)
N52 C96 1.352(6)
C1 C2 1.402(7)
C1 C5 1.424(7)
C1 C6 1.510(7)
C2 C3 1.431(7)
C2 C7 1.496(7)
C3 C4 1.418(6)
C3 C8 1.504(7)
C4 C5 1.431(7)
C4 C9 1.508(6)
C5 C10 1.512(7)
C6 H6A 0.9600
C6 H6B 0.9600
C6 H6C 0.9600
C7 H7A 0.9600
C7 H7B 0.9600
C7 H7C 0.9600
C8 H8A 0.9600
C8 H8B 0.9600
C8 H8C 0.9600
C9 H9A 0.9600
C9 H9B 0.9600
C9 H9C 0.9600
C10 H10V 0.9600
C10 H10W 0.9600
C10 H10X 0.9600
C11 C12 1.511(7)
C11 H11D 0.9700
C11 H11E 0.9700
C12 H12A 0.9700
C12 H12B 0.9700
C13 C14 1.388(7)
C13 C18 1.397(7)
C14 C15 1.394(7)
C14 H14 0.9300
C15 C16 1.387(7)
C15 H15 0.9300
C16 C17 1.391(8)
C16 H16 0.9300
C17 C18 1.376(7)
C17 H17 0.9300
C18 H18 0.9300
C19 C20 1.384(7)
C19 C24 1.392(7)
C20 C21 1.389(7)
C20 H20 0.9300
C21 C22 1.370(8)
C21 H21 0.9300
C22 C23 1.389(8)
C22 H22 0.9300
C23 C24 1.366(8)
C23 H23 0.9300
C24 H24 0.9300
C25 C30 1.388(8)
C25 C26 1.397(7)
C26 C27 1.391(7)
C26 H26 0.9300
C27 C28 1.384(9)
C27 H27 0.9300
C28 C29 1.378(9)
C28 H28 0.9300
C29 C30 1.398(7)
C29 H29 0.9300
C30 H30 0.9300
C31 C36 1.390(7)
C31 C32 1.400(7)
C32 C33 1.380(8)
C32 H32 0.9300
C33 C34 1.360(9)
C33 H33 0.9300
C34 C35 1.368(9)
C34 H34 0.9300
C35 C36 1.386(8)
C35 H35 0.9300
C36 H36 0.9300
C37 C38 1.227(7)
C38 C39 1.409(7)
C39 C44 1.400(7)
C39 C40 1.405(7)
C40 C41 1.370(7)
C40 H40 0.9300
C41 C42 1.399(7)
C41 H41 0.9300
C42 C43 1.389(7)
C43 C44 1.374(7)
C43 H43 0.9300
C44 H44 0.9300
C45 C46 1.458(7)
C45 H45 0.9300
C46 C47 1.390(8)
C47 C48 1.378(8)
C47 H47 0.9300
C48 C49 1.372(8)
C48 H48 0.9300
C49 C50 1.376(8)
C49 H49 0.9300
C50 H50 0.9300
C51 C55 1.426(7)
C51 C52 1.435(8)
C51 C56 1.507(7)
C52 C53 1.436(7)
C52 C57 1.485(8)
C53 C54 1.419(8)
C53 C58 1.511(7)
C54 C55 1.427(7)
C54 C59 1.497(7)
C55 C60 1.499(8)
C56 H56A 0.9600
C56 H56B 0.9600
C56 H56C 0.9600
C57 H57A 0.9600
C57 H57B 0.9600
C57 H57C 0.9600
C58 H58A 0.9600
C58 H58B 0.9600
C58 H58C 0.9600
C59 H59A 0.9600
C59 H59B 0.9600
C59 H59C 0.9600
C60 H60A 0.9600
C60 H60B 0.9600
C60 H60C 0.9600
C61 C62 1.538(7)
C61 H61A 0.9700
C61 H61B 0.9700
C62 H62A 0.9700
C62 H62B 0.9700
C63 C64 1.378(8)
C63 C68 1.390(7)
C64 C65 1.392(8)
C64 H64 0.9300
C65 C66 1.380(10)
C65 H65 0.9300
C66 C67 1.374(10)
C66 H66 0.9300
C67 C68 1.402(8)
C67 H67 0.9300
C68 H68 0.9300
C69 C74 1.381(7)
C69 C70 1.401(8)
C70 C71 1.382(8)
C70 H70 0.9300
C71 C72 1.374(9)
C71 H71 0.9300
C72 C73 1.357(9)
C72 H72 0.9300
C73 C74 1.392(8)
C73 H73 0.9300
C74 H74 0.9300
C75 C76 1.398(7)
C75 C80 1.397(8)
C76 C77 1.389(8)
C76 H76 0.9300
C77 C78 1.365(9)
C77 H77 0.9300
C78 C79 1.380(9)
C78 H78 0.9300
C79 C80 1.379(7)
C79 H79 0.9300
C80 H80 0.9300
C81 C86 1.384(7)
C81 C82 1.387(7)
C82 C83 1.390(7)
C82 H82 0.9300
C83 C84 1.375(7)
C83 H83 0.9300
C84 C85 1.363(8)
C84 H84 0.9300
C85 C86 1.391(8)
C85 H85 0.9300
C86 H86 0.9300
C87 C88 1.225(7)
C88 C89 1.435(7)
C89 C90 1.396(7)
C89 C94 1.395(7)
C90 C91 1.383(7)
C90 H90 0.9300
C91 C92 1.400(7)
C91 H91 0.9300
C92 C93 1.386(7)
C93 C94 1.382(7)
C93 H93 0.9300
C94 H94 0.9300
C95 C96 1.450(6)
C95 H95 0.9300
C96 C97 1.371(7)
C97 C98 1.387(8)
C97 H97 0.9300
C98 C99 1.370(9)
C98 H98 0.9300
C99 C100 1.367(8)
C99 H99 0.9300
C100 H100 0.9300

loop_
_geom_torsion_atom_site_label_1
_geom_torsion_atom_site_label_2
_geom_torsion_atom_site_label_3
_geom_torsion_atom_site_label_4
_geom_torsion
C106 C107 C108 C109 -116(19)
C107 C108 C109 C110 -167(14)
C101 C102 C103 C104 178.5(11)
C102 C103 C104 C105 173.0(11)
C37 Fe1 P1 C19 65.3(2)
C5 Fe1 P1 C19 -28.8(2)
C1 Fe1 P1 C19 -11.5(3)
C4 Fe1 P1 C19 -68.0(2)
C2 Fe1 P1 C19 -95.7(4)
C3 Fe1 P1 C19 -100.9(2)
P2 Fe1 P1 C19 152.94(18)
C37 Fe1 P1 C13 -167.9(2)
C5 Fe1 P1 C13 98.0(2)
C1 Fe1 P1 C13 115.3(3)
C4 Fe1 P1 C13 58.8(2)
C2 Fe1 P1 C13 31.1(5)
C3 Fe1 P1 C13 25.9(2)
P2 Fe1 P1 C13 -80.25(18)
C37 Fe1 P1 C11 -53.9(2)
C5 Fe1 P1 C11 -148.0(2)
C1 Fe1 P1 C11 -130.7(3)
C4 Fe1 P1 C11 172.8(2)
C2 Fe1 P1 C11 145.1(4)
C3 Fe1 P1 C11 139.9(2)
P2 Fe1 P1 C11 33.74(18)
C37 Fe1 P2 C31 -175.9(2)
C5 Fe1 P2 C31 -72.4(7)
C1 Fe1 P2 C31 -91.7(3)
C4 Fe1 P2 C31 5.6(3)
C2 Fe1 P2 C31 -60.5(2)
C3 Fe1 P2 C31 -20.2(2)
P1 Fe1 P2 C31 99.83(19)
C37 Fe1 P2 C25 -52.3(2)
C5 Fe1 P2 C25 51.2(7)
C1 Fe1 P2 C25 31.8(3)
C4 Fe1 P2 C25 129.1(3)
C2 Fe1 P2 C25 63.0(2)
C3 Fe1 P2 C25 103.4(2)
P1 Fe1 P2 C25 -136.63(19)
C37 Fe1 P2 C12 66.4(2)
C5 Fe1 P2 C12 169.9(7)
C1 Fe1 P2 C12 150.6(3)
C4 Fe1 P2 C12 -112.1(3)
C2 Fe1 P2 C12 -178.2(2)
C3 Fe1 P2 C12 -137.9(2)
P1 Fe1 P2 C12 -17.9(2)
C87 Fe2 P51 C63 60.8(3)
C54 Fe2 P51 C63 -28.7(3)
C55 Fe2 P51 C63 -67.4(2)
C51 Fe2 P51 C63 -102.5(3)
C53 Fe2 P51 C63 -13.5(4)
C52 Fe2 P51 C63 -106.6(4)
P52 Fe2 P51 C63 149.1(2)
C87 Fe2 P51 C61 -55.8(2)
C54 Fe2 P51 C61 -145.3(2)
C55 Fe2 P51 C61 175.9(2)
C51 Fe2 P51 C61 140.8(2)
C53 Fe2 P51 C61 -130.2(3)
C52 Fe2 P51 C61 136.8(4)
P52 Fe2 P51 C61 32.50(17)
C87 Fe2 P51 C69 -168.3(2)
C54 Fe2 P51 C69 102.1(2)
C55 Fe2 P51 C69 63.4(2)
C51 Fe2 P51 C69 28.3(3)
C53 Fe2 P51 C69 117.3(3)
C52 Fe2 P51 C69 24.2(4)
P52 Fe2 P51 C69 -80.0(2)
C87 Fe2 P52 C81 -44.9(2)
C54 Fe2 P52 C81 42.9(5)
C55 Fe2 P52 C81 133.9(3)
C51 Fe2 P52 C81 111.6(2)
C53 Fe2 P52 C81 39.2(2)
C52 Fe2 P52 C81 72.2(2)
P51 Fe2 P52 C81 -129.99(18)
C87 Fe2 P52 C75 -168.4(3)
C54 Fe2 P52 C75 -80.6(5)
C55 Fe2 P52 C75 10.4(3)
C51 Fe2 P52 C75 -11.9(3)
C53 Fe2 P52 C75 -84.4(3)
C52 Fe2 P52 C75 -51.3(3)
P51 Fe2 P52 C75 106.5(2)
C87 Fe2 P52 C62 72.5(2)
C54 Fe2 P52 C62 160.3(5)
C55 Fe2 P52 C62 -108.7(3)
C51 Fe2 P52 C62 -131.0(2)
C53 Fe2 P52 C62 156.5(2)
C52 Fe2 P52 C62 -170.4(2)
P51 Fe2 P52 C62 -12.61(18)
N52 Cu1 N1 C45 123.9(4)
N2 Cu1 N1 C45 4.1(4)
N51 Cu1 N1 C45 -130.3(3)
N52 Cu1 N1 C42 -55.0(4)
N2 Cu1 N1 C42 -174.8(4)
N51 Cu1 N1 C42 50.8(4)
N52 Cu1 N2 C46 -134.3(3)
N1 Cu1 N2 C46 -3.1(3)
N51 Cu1 N2 C46 121.4(3)
N52 Cu1 N2 C50 43.1(5)
N1 Cu1 N2 C50 174.4(5)
N51 Cu1 N2 C50 -61.2(5)
N52 Cu1 N51 C95 -6.8(3)
N1 Cu1 N51 C95 -138.7(3)
N2 Cu1 N51 C95 113.2(4)
N52 Cu1 N51 C92 167.0(4)
N1 Cu1 N51 C92 35.1(4)
N2 Cu1 N51 C92 -73.0(4)
N1 Cu1 N52 C100 -55.3(5)
N2 Cu1 N52 C100 48.3(5)
N51 Cu1 N52 C100 -178.5(5)
N1 Cu1 N52 C96 134.1(3)
N2 Cu1 N52 C96 -122.3(3)
N51 Cu1 N52 C96 10.8(3)
C37 Fe1 C1 C2 138.4(3)
C5 Fe1 C1 C2 -119.4(4)
C4 Fe1 C1 C2 -80.5(3)
C3 Fe1 C1 C2 -37.6(3)
P1 Fe1 C1 C2 -145.8(2)
P2 Fe1 C1 C2 54.2(3)
C37 Fe1 C1 C5 -102.3(3)
C4 Fe1 C1 C5 38.8(3)
C2 Fe1 C1 C5 119.4(4)
C3 Fe1 C1 C5 81.8(3)
P1 Fe1 C1 C5 -26.4(4)
P2 Fe1 C1 C5 173.6(2)
C37 Fe1 C1 C6 17.0(5)
C5 Fe1 C1 C6 119.2(6)
C4 Fe1 C1 C6 158.1(6)
C2 Fe1 C1 C6 -121.4(6)
C3 Fe1 C1 C6 -159.0(6)
P1 Fe1 C1 C6 92.8(5)
P2 Fe1 C1 C6 -67.2(5)
C5 C1 C2 C3 1.2(5)
C6 C1 C2 C3 -173.5(4)
Fe1 C1 C2 C3 60.6(3)
C5 C1 C2 C7 172.4(4)
C6 C1 C2 C7 -2.2(8)
Fe1 C1 C2 C7 -128.1(5)
C5 C1 C2 Fe1 -59.5(3)
C6 C1 C2 Fe1 125.8(5)
C37 Fe1 C2 C1 -47.2(3)
C5 Fe1 C2 C1 37.4(3)
C4 Fe1 C2 C1 81.2(3)
C3 Fe1 C2 C1 118.8(4)
P1 Fe1 C2 C1 111.7(4)
P2 Fe1 C2 C1 -139.8(3)
C37 Fe1 C2 C3 -166.1(3)
C5 Fe1 C2 C3 -81.4(3)
C1 Fe1 C2 C3 -118.8(4)
C4 Fe1 C2 C3 -37.6(3)
P1 Fe1 C2 C3 -7.1(6)
P2 Fe1 C2 C3 101.4(3)
C37 Fe1 C2 C7 74.0(6)
C5 Fe1 C2 C7 158.7(6)
C1 Fe1 C2 C7 121.3(6)
C4 Fe1 C2 C7 -157.5(6)
C3 Fe1 C2 C7 -119.9(6)
P1 Fe1 C2 C7 -127.0(5)
P2 Fe1 C2 C7 -18.5(5)
C1 C2 C3 C4 0.0(5)
C7 C2 C3 C4 -171.4(4)
Fe1 C2 C3 C4 60.3(3)
C1 C2 C3 C8 171.5(4)
C7 C2 C3 C8 0.1(7)
Fe1 C2 C3 C8 -128.2(4)
C1 C2 C3 Fe1 -60.3(3)
C7 C2 C3 Fe1 128.2(5)
C37 Fe1 C3 C4 -89.9(5)
C5 Fe1 C3 C4 -37.5(3)
C1 Fe1 C3 C4 -81.0(3)
C2 Fe1 C3 C4 -118.0(4)
P1 Fe1 C3 C4 59.1(3)
P2 Fe1 C3 C4 153.2(3)
C37 Fe1 C3 C2 28.1(5)
C5 Fe1 C3 C2 80.5(3)
C1 Fe1 C3 C2 37.0(3)
C4 Fe1 C3 C2 118.0(4)
P1 Fe1 C3 C2 177.1(2)
P2 Fe1 C3 C2 -88.8(3)
C37 Fe1 C3 C8 148.2(5)
C5 Fe1 C3 C8 -159.4(5)
C1 Fe1 C3 C8 157.1(5)
C4 Fe1 C3 C8 -121.9(6)
C2 Fe1 C3 C8 120.1(5)
P1 Fe1 C3 C8 -62.8(5)
P2 Fe1 C3 C8 31.3(5)
C2 C3 C4 C5 -1.1(5)
C8 C3 C4 C5 -172.5(4)
Fe1 C3 C4 C5 59.2(3)
C2 C3 C4 C9 170.2(4)
C8 C3 C4 C9 -1.2(7)
Fe1 C3 C4 C9 -129.4(5)
C2 C3 C4 Fe1 -60.3(3)
C8 C3 C4 Fe1 128.3(5)
C37 Fe1 C4 C3 140.5(3)
C5 Fe1 C4 C3 119.3(4)
C1 Fe1 C4 C3 80.6(3)
C2 Fe1 C4 C3 37.9(3)
P1 Fe1 C4 C3 -131.7(3)
P2 Fe1 C4 C3 -41.5(4)
C37 Fe1 C4 C5 21.2(4)
C1 Fe1 C4 C5 -38.7(3)
C2 Fe1 C4 C5 -81.4(3)
C3 Fe1 C4 C5 -119.3(4)
P1 Fe1 C4 C5 109.0(3)
P2 Fe1 C4 C5 -160.8(2)
C37 Fe1 C4 C9 -98.3(5)
C5 Fe1 C4 C9 -119.4(6)
C1 Fe1 C4 C9 -158.2(5)
C2 Fe1 C4 C9 159.2(5)
C3 Fe1 C4 C9 121.3(6)
P1 Fe1 C4 C9 -10.4(5)
P2 Fe1 C4 C9 79.7(5)
C2 C1 C5 C4 -1.8(5)
C6 C1 C5 C4 172.9(4)
Fe1 C1 C5 C4 -62.3(3)
C2 C1 C5 C10 -178.1(4)
C6 C1 C5 C10 -3.4(8)
Fe1 C1 C5 C10 121.4(5)
C2 C1 C5 Fe1 60.5(3)
C6 C1 C5 Fe1 -124.8(5)
C3 C4 C5 C1 1.8(5)
C9 C4 C5 C1 -169.5(4)
Fe1 C4 C5 C1 62.2(3)
C3 C4 C5 C10 178.0(5)
C9 C4 C5 C10 6.6(8)
Fe1 C4 C5 C10 -121.6(5)
C3 C4 C5 Fe1 -60.4(3)
C9 C4 C5 Fe1 128.2(4)
C37 Fe1 C5 C1 78.7(3)
C4 Fe1 C5 C1 -116.5(4)
C2 Fe1 C5 C1 -36.6(3)
C3 Fe1 C5 C1 -79.7(3)
P1 Fe1 C5 C1 164.2(3)
P2 Fe1 C5 C1 -23.9(9)
C37 Fe1 C5 C4 -164.8(3)
C1 Fe1 C5 C4 116.5(4)
C2 Fe1 C5 C4 80.0(3)
C3 Fe1 C5 C4 36.8(3)
P1 Fe1 C5 C4 -79.2(3)
P2 Fe1 C5 C4 92.7(7)
C37 Fe1 C5 C10 -41.5(5)
C1 Fe1 C5 C10 -120.2(6)
C4 Fe1 C5 C10 123.3(6)
C2 Fe1 C5 C10 -156.8(5)
C3 Fe1 C5 C10 160.1(5)
P1 Fe1 C5 C10 44.0(5)
P2 Fe1 C5 C10 -144.1(5)
C19 P1 C11 C12 -172.0(4)
C13 P1 C11 C12 82.7(4)
Fe1 P1 C11 C12 -45.0(4)
P1 C11 C12 P2 30.6(5)
C31 P2 C12 C11 -134.4(4)
C25 P2 C12 C11 124.4(4)
Fe1 P2 C12 C11 -5.2(4)
C19 P1 C13 C14 138.4(4)
C11 P1 C13 C14 -113.5(4)
Fe1 P1 C13 C14 4.6(5)
C19 P1 C13 C18 -46.4(4)
C11 P1 C13 C18 61.7(4)
Fe1 P1 C13 C18 179.9(3)
C18 C13 C14 C15 0.1(7)
P1 C13 C14 C15 175.4(4)
C13 C14 C15 C16 -0.1(7)
C14 C15 C16 C17 0.0(7)
C15 C16 C17 C18 0.2(7)
C16 C17 C18 C13 -0.2(7)
C14 C13 C18 C17 0.1(7)
P1 C13 C18 C17 -175.2(4)
C13 P1 C19 C20 -38.4(5)
C11 P1 C19 C20 -142.2(4)
Fe1 P1 C19 C20 97.2(4)
C13 P1 C19 C24 148.8(5)
C11 P1 C19 C24 45.0(5)
Fe1 P1 C19 C24 -75.5(5)
C24 C19 C20 C21 1.0(7)
P1 C19 C20 C21 -172.0(4)
C19 C20 C21 C22 -1.9(8)
C20 C21 C22 C23 0.7(9)
C21 C22 C23 C24 1.3(10)
C22 C23 C24 C19 -2.2(10)
C20 C19 C24 C23 1.0(9)
P1 C19 C24 C23 174.0(5)
C31 P2 C25 C30 142.6(4)
C12 P2 C25 C30 -113.2(4)
Fe1 P2 C25 C30 8.7(5)
C31 P2 C25 C26 -40.0(4)
C12 P2 C25 C26 64.3(5)
Fe1 P2 C25 C26 -173.9(3)
C30 C25 C26 C27 -1.7(8)
P2 C25 C26 C27 -179.2(4)
C25 C26 C27 C28 2.6(9)
C26 C27 C28 C29 -1.7(9)
C27 C28 C29 C30 0.0(9)
C26 C25 C30 C29 -0.1(8)
P2 C25 C30 C29 177.4(4)
C28 C29 C30 C25 0.9(8)
C25 P2 C31 C36 140.0(4)
C12 P2 C31 C36 35.0(5)
Fe1 P2 C31 C36 -86.2(4)
C25 P2 C31 C32 -44.3(4)
C12 P2 C31 C32 -149.3(4)
Fe1 P2 C31 C32 89.5(4)
C36 C31 C32 C33 -0.2(7)
P2 C31 C32 C33 -176.2(4)
C31 C32 C33 C34 -0.6(7)
C32 C33 C34 C35 1.0(8)
C33 C34 C35 C36 -0.5(9)
C32 C31 C36 C35 0.6(7)
P2 C31 C36 C35 176.5(4)
C34 C35 C36 C31 -0.3(8)
C5 Fe1 C37 C38 -28(8)
C1 Fe1 C37 C38 11(8)
C4 Fe1 C37 C38 -41(8)
C2 Fe1 C37 C38 39(8)
C3 Fe1 C37 C38 19(8)
P1 Fe1 C37 C38 -134(8)
P2 Fe1 C37 C38 140(8)
Fe1 C37 C38 C39 65(16)
C37 C38 C39 C44 79(11)
C37 C38 C39 C40 -101(11)
C44 C39 C40 C41 -3.1(8)
C38 C39 C40 C41 177.4(5)
C39 C40 C41 C42 -0.4(8)
C40 C41 C42 C43 3.4(8)
C40 C41 C42 N1 -173.8(5)
C45 N1 C42 C43 -167.5(5)
Cu1 N1 C42 C43 11.3(6)
C45 N1 C42 C41 9.7(8)
Cu1 N1 C42 C41 -171.5(4)
C41 C42 C43 C44 -2.9(8)
N1 C42 C43 C44 174.5(5)
C42 C43 C44 C39 -0.6(8)
C40 C39 C44 C43 3.6(8)
C38 C39 C44 C43 -176.9(5)
C42 N1 C45 C46 174.5(4)
Cu1 N1 C45 C46 -4.4(6)
C50 N2 C46 C47 2.0(7)
Cu1 N2 C46 C47 179.8(4)
C50 N2 C46 C45 -176.1(4)
Cu1 N2 C46 C45 1.7(5)
N1 C45 C46 N2 1.9(7)
N1 C45 C46 C47 -176.3(5)
N2 C46 C47 C48 -1.6(9)
C45 C46 C47 C48 176.5(5)
C46 C47 C48 C49 0.2(9)
C47 C48 C49 C50 0.6(9)
C46 N2 C50 C49 -1.2(7)
Cu1 N2 C50 C49 -178.5(4)
C48 C49 C50 N2 -0.1(8)
C87 Fe2 C51 C55 -78.8(5)
C54 Fe2 C51 C55 -37.9(3)
C53 Fe2 C51 C55 -81.1(3)
C52 Fe2 C51 C55 -118.6(4)
P52 Fe2 C51 C55 159.2(3)
P51 Fe2 C51 C55 63.8(3)
C87 Fe2 C51 C52 39.8(6)
C54 Fe2 C51 C52 80.7(3)
C55 Fe2 C51 C52 118.6(4)
C53 Fe2 C51 C52 37.6(3)
P52 Fe2 C51 C52 -82.2(3)
P51 Fe2 C51 C52 -177.5(2)
C87 Fe2 C51 C56 159.0(5)
C54 Fe2 C51 C56 -160.1(6)
C55 Fe2 C51 C56 -122.2(7)
C53 Fe2 C51 C56 156.8(6)
C52 Fe2 C51 C56 119.2(7)
P52 Fe2 C51 C56 37.0(6)
P51 Fe2 C51 C56 -58.3(6)
C55 C51 C52 C53 -0.8(6)
C56 C51 C52 C53 168.5(5)
Fe2 C51 C52 C53 -60.1(3)
C55 C51 C52 C57 -171.4(5)
C56 C51 C52 C57 -2.1(8)
Fe2 C51 C52 C57 129.4(5)
C55 C51 C52 Fe2 59.2(3)
C56 C51 C52 Fe2 -131.5(5)
C87 Fe2 C52 C51 -160.2(3)
C54 Fe2 C52 C51 -81.5(3)
C55 Fe2 C52 C51 -37.6(3)
C53 Fe2 C52 C51 -118.4(4)
P52 Fe2 C52 C51 107.4(3)
P51 Fe2 C52 C51 5.7(5)
C87 Fe2 C52 C53 -41.9(4)
C54 Fe2 C52 C53 36.9(3)
C55 Fe2 C52 C53 80.8(3)
C51 Fe2 C52 C53 118.4(4)
P52 Fe2 C52 C53 -134.2(3)
P51 Fe2 C52 C53 124.0(4)
C87 Fe2 C52 C57 78.5(6)
C54 Fe2 C52 C57 157.3(6)
C55 Fe2 C52 C57 -158.9(6)
C51 Fe2 C52 C57 -121.3(7)
C53 Fe2 C52 C57 120.4(7)
P52 Fe2 C52 C57 -13.8(6)
P51 Fe2 C52 C57 -115.6(6)
C51 C52 C53 C54 1.9(6)
C57 C52 C53 C54 172.5(5)
Fe2 C52 C53 C54 -58.1(3)
C51 C52 C53 C58 -172.4(5)
C57 C52 C53 C58 -1.8(8)
Fe2 C52 C53 C58 127.6(5)
C51 C52 C53 Fe2 60.0(3)
C57 C52 C53 Fe2 -129.4(5)
C87 Fe2 C53 C54 -96.7(3)
C55 Fe2 C53 C54 38.8(3)
C51 Fe2 C53 C54 82.2(3)
C52 Fe2 C53 C54 119.8(4)
P52 Fe2 C53 C54 178.3(2)
P51 Fe2 C53 C54 -22.7(4)
C87 Fe2 C53 C52 143.5(3)
C54 Fe2 C53 C52 -119.8(4)
C55 Fe2 C53 C52 -81.0(3)
C51 Fe2 C53 C52 -37.6(3)
P52 Fe2 C53 C52 58.5(3)
P51 Fe2 C53 C52 -142.5(3)
C87 Fe2 C53 C58 22.1(5)
C54 Fe2 C53 C58 118.8(7)
C55 Fe2 C53 C58 157.6(6)
C51 Fe2 C53 C58 -159.0(6)
C52 Fe2 C53 C58 -121.4(7)
P52 Fe2 C53 C58 -62.9(6)
P51 Fe2 C53 C58 96.1(6)
C52 C53 C54 C55 -2.1(6)
C58 C53 C54 C55 172.2(5)
Fe2 C53 C54 C55 -61.9(3)
C52 C53 C54 C59 -179.2(5)
C58 C53 C54 C59 -4.9(8)
Fe2 C53 C54 C59 121.0(5)
C52 C53 C54 Fe2 59.7(3)
C58 C53 C54 Fe2 -125.9(5)
C87 Fe2 C54 C53 82.4(3)
C55 Fe2 C54 C53 -117.1(4)
C51 Fe2 C54 C53 -79.7(3)
C52 Fe2 C54 C53 -36.8(3)
P52 Fe2 C54 C53 -4.9(7)
P51 Fe2 C54 C53 167.5(3)
C87 Fe2 C54 C55 -160.5(3)
C51 Fe2 C54 C55 37.4(3)
C53 Fe2 C54 C55 117.1(4)
C52 Fe2 C54 C55 80.3(3)
P52 Fe2 C54 C55 112.2(5)
P51 Fe2 C54 C55 -75.4(3)
C87 Fe2 C54 C59 -38.4(5)
C55 Fe2 C54 C59 122.1(6)
C51 Fe2 C54 C59 159.5(5)
C53 Fe2 C54 C59 -120.8(6)
C52 Fe2 C54 C59 -157.6(5)
P52 Fe2 C54 C59 -125.7(5)
P51 Fe2 C54 C59 46.7(5)
C53 C54 C55 C51 1.6(6)
C59 C54 C55 C51 178.6(5)
Fe2 C54 C55 C51 -61.5(3)
C53 C54 C55 C60 -169.4(5)
C59 C54 C55 C60 7.7(8)
Fe2 C54 C55 C60 127.5(5)
C53 C54 C55 Fe2 63.1(3)
C59 C54 C55 Fe2 -119.9(5)
C52 C51 C55 C54 -0.5(6)
C56 C51 C55 C54 -169.3(5)
Fe2 C51 C55 C54 60.1(3)
C52 C51 C55 C60 170.5(5)
C56 C51 C55 C60 1.7(8)
Fe2 C51 C55 C60 -129.0(5)
C52 C51 C55 Fe2 -60.6(3)
C56 C51 C55 Fe2 130.6(5)
C87 Fe2 C55 C54 25.2(4)
C51 Fe2 C55 C54 -118.6(5)
C53 Fe2 C55 C54 -38.2(3)
C52 Fe2 C55 C54 -81.2(3)
P52 Fe2 C55 C54 -153.2(3)
P51 Fe2 C55 C54 114.2(3)
C87 Fe2 C55 C51 143.8(3)
C54 Fe2 C55 C51 118.6(5)
C53 Fe2 C55 C51 80.5(3)
C52 Fe2 C55 C51 37.4(3)
P52 Fe2 C55 C51 -34.6(4)
P51 Fe2 C55 C51 -127.2(3)
C87 Fe2 C55 C60 -94.4(5)
C54 Fe2 C55 C60 -119.6(6)
C51 Fe2 C55 C60 121.8(6)
C53 Fe2 C55 C60 -157.8(6)
C52 Fe2 C55 C60 159.1(5)
P52 Fe2 C55 C60 87.2(5)
P51 Fe2 C55 C60 -5.4(5)
C63 P51 C61 C62 -177.5(3)
C69 P51 C61 C62 79.3(4)
Fe2 P51 C61 C62 -49.8(3)
P51 C61 C62 P52 40.0(4)
C81 P52 C62 C61 112.4(3)
C75 P52 C62 C61 -145.3(3)
Fe2 P52 C62 C61 -14.8(4)
C61 P51 C63 C64 -142.6(5)
C69 P51 C63 C64 -40.6(5)
Fe2 P51 C63 C64 99.6(5)
C61 P51 C63 C68 38.9(5)
C69 P51 C63 C68 140.9(5)
Fe2 P51 C63 C68 -78.9(5)
C68 C63 C64 C65 0.0(9)
P51 C63 C64 C65 -178.6(5)
C63 C64 C65 C66 -1.4(11)
C64 C65 C66 C67 1.8(12)
C65 C66 C67 C68 -0.7(12)
C64 C63 C68 C67 1.1(9)
P51 C63 C68 C67 179.6(5)
C66 C67 C68 C63 -0.7(11)
C63 P51 C69 C74 137.6(4)
C61 P51 C69 C74 -116.7(4)
Fe2 P51 C69 C74 -0.8(5)
C63 P51 C69 C70 -47.7(5)
C61 P51 C69 C70 58.0(5)
Fe2 P51 C69 C70 173.8(4)
C74 C69 C70 C71 0.8(8)
P51 C69 C70 C71 -174.0(5)
C69 C70 C71 C72 -0.6(9)
C70 C71 C72 C73 0.0(10)
C71 C72 C73 C74 0.4(10)
C70 C69 C74 C73 -0.4(8)
P51 C69 C74 C73 174.4(4)
C72 C73 C74 C69 -0.2(9)
C81 P52 C75 C76 149.3(4)
C62 P52 C75 C76 44.4(5)
Fe2 P52 C75 C76 -78.4(4)
C81 P52 C75 C80 -34.6(4)
C62 P52 C75 C80 -139.5(4)
Fe2 P52 C75 C80 97.7(4)
C80 C75 C76 C77 0.2(8)
P52 C75 C76 C77 176.4(4)
C75 C76 C77 C78 -0.2(9)
C76 C77 C78 C79 -0.2(9)
C77 C78 C79 C80 0.6(9)
C78 C79 C80 C75 -0.6(9)
C76 C75 C80 C79 0.2(8)
P52 C75 C80 C79 -176.1(4)
C75 P52 C81 C86 124.1(4)
C62 P52 C81 C86 -131.2(4)
Fe2 P52 C81 C86 -10.0(5)
C75 P52 C81 C82 -55.8(4)
C62 P52 C81 C82 48.9(4)
Fe2 P52 C81 C82 170.1(3)
C86 C81 C82 C83 -0.2(7)
P52 C81 C82 C83 179.7(4)
C81 C82 C83 C84 0.3(8)
C82 C83 C84 C85 -1.1(8)
C83 C84 C85 C86 1.6(8)
C82 C81 C86 C85 0.7(7)
P52 C81 C86 C85 -179.2(4)
C84 C85 C86 C81 -1.5(8)
C54 Fe2 C87 C88 -27(4)
C55 Fe2 C87 C88 -43(4)
C51 Fe2 C87 C88 10(5)
C53 Fe2 C87 C88 12(4)
C52 Fe2 C87 C88 37(4)
P52 Fe2 C87 C88 136(4)
P51 Fe2 C87 C88 -137(4)
Fe2 C87 C88 C89 -36(15)
C87 C88 C89 C90 161(12)
C87 C88 C89 C94 -18(12)
C94 C89 C90 C91 3.3(7)
C88 C89 C90 C91 -175.8(5)
C89 C90 C91 C92 -0.7(8)
C90 C91 C92 C93 -2.4(7)
C90 C91 C92 N51 173.2(4)
C95 N51 C92 C93 175.8(4)
Cu1 N51 C92 C93 2.4(6)
C95 N51 C92 C91 0.1(7)
Cu1 N51 C92 C91 -173.2(4)
C91 C92 C93 C94 2.7(7)
N51 C92 C93 C94 -173.1(4)
C92 C93 C94 C89 -0.1(8)
C90 C89 C94 C93 -2.9(7)
C88 C89 C94 C93 176.2(5)
C92 N51 C95 C96 -172.5(4)
Cu1 N51 C95 C96 1.8(6)
C100 N52 C96 C97 -3.7(8)
Cu1 N52 C96 C97 168.3(5)
C100 N52 C96 C95 175.1(5)
Cu1 N52 C96 C95 -12.9(5)
N51 C95 C96 N52 7.6(7)
N51 C95 C96 C97 -173.6(5)
N52 C96 C97 C98 1.5(9)
C95 C96 C97 C98 -177.1(6)
C96 C97 C98 C99 0.9(10)
C97 C98 C99 C100 -1.0(11)
C96 N52 C100 C99 3.5(8)
Cu1 N52 C100 C99 -166.7(5)
C98 C99 C100 N52 -1.2(10)
